data_1569946
loop_
_publ_author_name
'Boggiano, Andrew C.'
'Studvick, Chad M.'
'Steiner, Alexander'
'Bacsa, John'
'Popov, Ivan A.'
'La Pierre, Henry S.'

_publ_section_title
;
 Structural distortion by alkali metal cations modulates the redox and
 electronic properties of Ce<sup>3+</sup> imidophosphorane complexes.
;
_journal_issue 42
_journal_name_full 'Chemical science'
_journal_page_first 11708
_journal_page_last 11717
_journal_paper_doi 10.1039/d3sc04262f
_journal_volume 14
_journal_year 2023
_chemical_formula_moiety '2(C60 H138 Ce N16 O P4 Rb), 3(C4 H10 O)'
_chemical_formula_sum 'C132 H306 Ce2 N32 O5 P8 Rb2'
_chemical_formula_weight 3121.01
_space_group_crystal_system triclinic
_space_group_IT_number 2
_space_group_name_Hall '-P 1'
_space_group_name_H-M_alt 'P -1'
_atom_sites_solution_hydrogens geom
_audit_creation_date 2023-03-06
_audit_creation_method
;
Olex2 1.5
(compiled 2023.02.24 svn.rf166f9f3 for OlexSys, GUI svn.r6725)
;
_audit_update_record
;
2023-03-13 deposited with the CCDC.	2023-09-18 downloaded from the CCDC.
;
_cell_angle_alpha 95.768(3)
_cell_angle_beta 105.731(3)
_cell_angle_gamma 108.564(3)
_cell_formula_units_Z 1
_cell_length_a 13.8280(10)
_cell_length_b 13.9994(10)
_cell_length_c 23.9161(17)
_cell_measurement_reflns_used 9408
_cell_measurement_temperature 100(2)
_cell_measurement_theta_max 32.392
_cell_measurement_theta_min 2.508
_cell_volume 4135.0(5)
_computing_cell_refinement 'SAINT v8.37A (Bruker, 2013)'
_computing_data_collection 'APEX2  v2016.5-1 (Bruker, 2014)'
_computing_data_reduction 'SAINT v8.37A (Bruker, 2015)'
_computing_molecular_graphics 'Olex2 1.5 (Dolomanov et al., 2009)'
_computing_publication_material 'Olex2 1.5 (Dolomanov et al., 2009)'
_computing_structure_refinement 'SHELXL-2014 (Sheldrick, 2015)'
_computing_structure_solution 'SHELXT (Sheldrick, 2015)'
_diffrn_ambient_temperature 100(2)
_diffrn_detector_area_resol_mean 7.495
_diffrn_measured_fraction_theta_full 0.996
_diffrn_measured_fraction_theta_max 0.996
_diffrn_measurement_device_type 'Bruker D8 VENTURE diffractometer'
_diffrn_measurement_method '\f and \w scans'
_diffrn_radiation_monochromator 'multilayer mirror'
_diffrn_radiation_type MoK\a
_diffrn_radiation_wavelength 0.71073
_diffrn_reflns_av_R_equivalents 0.0619
_diffrn_reflns_av_unetI/netI 0.0431
_diffrn_reflns_Laue_measured_fraction_full 0.996
_diffrn_reflns_Laue_measured_fraction_max 0.996
_diffrn_reflns_limit_h_max 16
_diffrn_reflns_limit_h_min -16
_diffrn_reflns_limit_k_max 17
_diffrn_reflns_limit_k_min -17
_diffrn_reflns_limit_l_max 29
_diffrn_reflns_limit_l_min -29
_diffrn_reflns_number 85806
_diffrn_reflns_point_group_measured_fraction_full 0.996
_diffrn_reflns_point_group_measured_fraction_max 0.996
_diffrn_reflns_theta_full 25.242
_diffrn_reflns_theta_max 25.681
_diffrn_reflns_theta_min 1.933
_diffrn_source 'microfocus sealed tube'
_diffrn_source_current 1.4
_diffrn_source_power 0.07
_diffrn_source_voltage 50
_diffrn_standards_number 0
_exptl_absorpt_coefficient_mu 1.262
_exptl_absorpt_correction_T_max 0.5662
_exptl_absorpt_correction_T_min 0.4078
_exptl_absorpt_correction_type multi-scan
_exptl_absorpt_process_details
;
SADABS-2016/2 (Bruker,2016/2) was used for absorption correction.
wR2(int) was 0.1139 before and 0.0939 after correction.
The Ratio of minimum to maximum transmission is 0.7202.
The \l/2 correction factor is Not present.
;
_exptl_crystal_colour green
_exptl_crystal_colour_primary green
_exptl_crystal_density_diffrn 1.253
_exptl_crystal_description prism
_exptl_crystal_F_000 1672
_exptl_crystal_recrystallization_method 'The material was recrystallised from --- by as supplied'
_exptl_crystal_size_max 0.477
_exptl_crystal_size_mid 0.311
_exptl_crystal_size_min 0.256
_refine_diff_density_max 5.436
_refine_diff_density_min -2.937
_refine_diff_density_rms 0.183
_refine_ls_extinction_coef 0.0011(4)
_refine_ls_extinction_expression Fc^*^=kFc[1+0.001xFc^2^\l^3^/sin(2\q)]^-1/4^
_refine_ls_extinction_method 'SHELXL-2018/3 (Sheldrick 2018)'
_refine_ls_goodness_of_fit_ref 1.094
_refine_ls_hydrogen_treatment constr
_refine_ls_matrix_type full
_refine_ls_number_parameters 871
_refine_ls_number_reflns 15631
_refine_ls_number_restraints 180
_refine_ls_restrained_S_all 1.088
_refine_ls_R_factor_all 0.0987
_refine_ls_R_factor_gt 0.0856
_refine_ls_shift/su_max 0.002
_refine_ls_shift/su_mean 0.000
_refine_ls_structure_factor_coef Fsqd
_refine_ls_weighting_details 'w=1/[\s^2^(Fo^2^)+(0.1091P)^2^+68.0431P] where P=(Fo^2^+2Fc^2^)/3'
_refine_ls_weighting_scheme calc
_refine_ls_wR_factor_gt 0.2284
_refine_ls_wR_factor_ref 0.2432
_reflns_Friedel_coverage 0.000
_reflns_number_gt 13918
_reflns_number_total 15631
_reflns_threshold_expression 'I > 2\s(I)'
_cod_data_source_file d3sc04262f2.cif
_cod_data_source_block cerb_a900
_cod_depositor_comments 'Adding full bibliography for 1569945--1569949.cif.'
_cod_database_code 1569946
_shelx_shelxl_version_number 2018/3
_shelx_space_group_comment
;
The symmetry employed for this shelxl refinement is uniquely defined
by the following loop, which should always be used as a source of
symmetry information in preference to the above space-group names.
They are only intended as comments.
;
_olex2_refinement_description
;
1. Shared sites
{H4SG, H2SK}
2. Others
 Fixed Sof: O1S(0.5) C1S(0.5) H1SE(0.5) H1SF(0.5) C2S(0.5) H2SG(0.5) H2SH(0.5)
 H2SI(0.5) C3S(0.5) H3SE(0.5) H3SF(0.5) C4S(0.5) H4SG(0.5) H4SH(0.5) H4SI(0.5)
 O1(0.5) C1A(0.5) H1AA(0.5) H1AB(0.5) C1B(0.5) H1BA(0.5) H1BB(0.5) H1BC(0.5)
 C1C(0.5) H1CA(0.5) H1CB(0.5) C1D(0.5) H1DA(0.5) H1DB(0.5) H1DC(0.5) O1SE(0.5)
 C1SE(0.5) H1SG(0.5) H1SH(0.5) C2SE(0.5) H2SJ(0.5) H2SK(0.5) H2SL(0.5)
 C3SE(0.5) H3SG(0.5) H3SH(0.5) C4SE(0.5) H4SJ(0.5) H4SK(0.5) H4SL(0.5)
 O1SB(0.5) C1SB(0.5) H1SA(0.5) H1SB(0.5) C2SB(0.5) H2SA(0.5) H2SB(0.5)
 H2SC(0.5) C3SB(0.5) H3SA(0.5) H3SB(0.5) C4SB(0.5) H4SA(0.5) H4SB(0.5)
 H4SC(0.5) O1SC(0.5) C1SC(0.5) H1SC(0.5) H1SD(0.5) C2SC(0.5) H2SD(0.5)
 H2SE(0.5) H2SF(0.5) C3SC(0.5) H3SC(0.5) H3SD(0.5) C4SC(0.5) H4SD(0.5)
 H4SE(0.5) H4SF(0.5)
 Fixed Uiso: H1A(0.029) H1B(0.029) H2A(0.044) H2B(0.044) H4A(0.068) H4B(0.068)
 H4C(0.068) H5A(0.098) H5B(0.098) H5C(0.098) H6A(0.075) H6B(0.075) H6C(0.075)
 H8A(0.048) H8B(0.048) H8C(0.048) H9A(0.048) H9B(0.048) H9C(0.048) H10A(0.04)
 H10B(0.04) H10C(0.04) H11A(0.038) H11B(0.038) H12A(0.062) H12B(0.062)
 H12C(0.062) H13A(0.025) H13B(0.025) H14A(0.04) H14B(0.04) H14C(0.04)
 H15A(0.03) H15B(0.03) H16A(0.029) H16B(0.029) H18A(0.052) H18B(0.052)
 H18C(0.052) H19A(0.051) H19B(0.051) H19C(0.051) H20A(0.064) H20B(0.064)
 H20C(0.064) H22A(0.044) H22B(0.044) H22C(0.044) H23A(0.059) H23B(0.059)
 H23C(0.059) H24A(0.045) H24B(0.045) H24C(0.045) H25A(0.025) H25B(0.025)
 H26A(0.048) H26B(0.048) H26C(0.048) H27A(0.028) H27B(0.028) H28A(0.043)
 H28B(0.043) H28C(0.043) H29A(0.033) H29B(0.033) H30A(0.036) H30B(0.036)
 H32A(0.064) H32B(0.064) H32C(0.064) H33A(0.083) H33B(0.083) H33C(0.083)
 H34A(0.062) H34B(0.062) H34C(0.062) H36A(0.04) H36B(0.04) H36C(0.04)
 H37A(0.038) H37B(0.038) H37C(0.038) H38A(0.046) H38B(0.046) H38C(0.046)
 H39A(0.033) H39B(0.033) H40A(0.077) H40B(0.077) H40C(0.077) H41A(0.039)
 H41B(0.039) H42A(0.059) H42B(0.059) H42C(0.059) H44A(0.059) H44B(0.059)
 H44C(0.059) H45A(0.093) H45B(0.093) H45C(0.093) H46A(0.078) H46B(0.078)
 H46C(0.078) H47A(0.069) H47B(0.069) H48A(0.055) H48B(0.055) H50A(0.054)
 H50B(0.054) H50C(0.054) H51A(0.05) H51B(0.05) H51C(0.05) H52A(0.05) H52B(0.05)
 H52C(0.05) H53A(0.07) H53B(0.07) H53C(0.07) H54A(0.041) H54B(0.041)
 H55A(0.039) H55B(0.039) H56A(0.068) H56B(0.068) H56C(0.068) H1SE(0.127)
 H1SF(0.127) H2SG(0.159) H2SH(0.159) H2SI(0.159) H3SE(0.127) H3SF(0.127)
 H4SG(0.159) H4SH(0.159) H4SI(0.159) H1AA(0.11) H1AB(0.11) H1BA(0.138)
 H1BB(0.138) H1BC(0.138) H1CA(0.11) H1CB(0.11) H1DA(0.138) H1DB(0.138)
 H1DC(0.138) H1SG(0.127) H1SH(0.127) H2SJ(0.159) H2SK(0.159) H2SL(0.159)
 H3SG(0.127) H3SH(0.127) H4SJ(0.159) H4SK(0.159) H4SL(0.159) H1SA(0.046)
 H1SB(0.046) H2SA(0.06) H2SB(0.06) H2SC(0.06) H3SA(0.046) H3SB(0.046)
 H4SA(0.073) H4SB(0.073) H4SC(0.073) H1SC(0.047) H1SD(0.047) H2SD(0.073)
 H2SE(0.073) H2SF(0.073) H3SC(0.046) H3SD(0.046) H4SD(0.06) H4SE(0.06)
 H4SF(0.06)
 Fixed X: H1A(0.434388) H1B(0.370368) H2A(0.25708) H2B(0.287078) H4A(0.411521)
 H4B(0.32241) H4C(0.415337) H5A(0.290071) H5B(0.195181) H5C(0.189634)
 H6A(0.261194) H6B(0.180719) H6C(0.167686) H8A(0.443673) H8B(0.558082)
 H8C(0.484281) H9A(0.63681) H9B(0.65012) H9C(0.538272) H10A(0.637721)
 H10B(0.711205) H10C(0.693418) H11A(0.623872) H11B(0.718298) H12A(0.704883)
 H12B(0.68775) H12C(0.586084) H13A(0.534328) H13B(0.575236) H14A(0.712491)
 H14B(0.707326) H14C(0.755011) H15A(0.010703) H15B(0.07504) H16A(0.074939)
 H16B(0.084547) H18A(0.426352) H18B(0.426952) H18C(0.416427) H19A(0.169398)
 H19B(0.271135) H19C(0.283839) H20A(0.23978) H20B(0.268236) H20C(0.153419)
 H22A(0.318) H22B(0.240721) H22C(0.245272) H23A(0.099825) H23B(0.150708)
 H23C(0.227851) H24A(0.048351) H24B(0.04549) H24C(-0.009908) H25A(0.474873)
 H25B(0.41776) H26A(0.419009) H26B(0.476198) H26C(0.538908) H27A(0.168161)
 H27B(0.258703) H28A(0.15297) H28B(0.271189) H28C(0.175677) H29A(0.972055)
 H29B(0.878944) H30A(0.880841) H30B(1.006023) H32A(0.971289) H32B(0.943497)
 H32C(0.849814) H33A(1.078779) H33B(1.087273) H33C(1.109015) H34A(0.801327)
 H34B(0.888763) H34C(0.899827) H36A(0.651691) H36B(0.637266) H36C(0.741903)
 H37A(0.701099) H37B(0.613738) H37C(0.626209) H38A(0.864222) H38B(0.758496)
 H38C(0.844307) H39A(0.83106) H39B(0.724257) H40A(0.785672) H40B(0.691441)
 H40C(0.678648) H41A(0.905564) H41B(0.964749) H42A(0.988963) H42B(1.076033)
 H42C(1.052572) H44A(0.705614) H44B(0.69561) H44C(0.665391) H45A(0.476983)
 H45B(0.582794) H45C(0.593649) H46A(0.485271) H46B(0.511946) H46C(0.407286)
 H47A(0.404437) H47B(0.347161) H48A(0.284309) H48B(0.341739) H50A(0.2399)
 H50B(0.280804) H50C(0.332984) H51A(0.504858) H51B(0.454882) H51C(0.539523)
 H52A(0.393433) H52B(0.31331) H52C(0.278101) H53A(0.809312) H53B(0.820758)
 H53C(0.710076) H54A(0.790772) H54B(0.709069) H55A(0.654773) H55B(0.591632)
 H56A(0.744485) H56B(0.814373) H56C(0.769783) H1SE(0.087393) H1SF(0.014987)
 H2SG(-0.049331) H2SH(-0.066943) H2SI(-0.13936) H3SE(0.070333) H3SF(0.139723)
 H4SG(0.092924) H4SH(-0.032246) H4SI(0.037252) H1AA(-0.167487) H1AB(-0.104644)
 H1BA(-0.230166) H1BB(-0.173778) H1BC(-0.110926) H1CA(0.101914) H1CB(0.031423)
 H1DA(0.204059) H1DB(0.18734) H1DC(0.116737) H1SG(-0.011221) H1SH(0.117604)
 H2SJ(-0.02648) H2SK(0.091184) H2SL(0.077878) H3SG(0.080932) H3SH(-0.039131)
 H4SJ(-0.04112) H4SK(0.036619) H4SL(-0.08363) H1SA(0.206918) H1SB(0.094798)
 H2SA(0.006142) H2SB(0.119046) H2SC(0.0983) H3SA(-0.005232) H3SB(-0.042572)
 H4SA(-0.108313) H4SB(-0.085982) H4SC(0.002048) H1SC(0.010846) H1SD(-0.02873)
 H2SD(-0.028153) H2SE(-0.133927) H2SF(-0.07172) H3SC(0.19546) H3SD(0.084505)
 H4SD(-0.013188) H4SE(0.088971) H4SF(0.085573)
 Fixed Y: H1A(-0.013416) H1B(-0.077489) H2A(0.005643) H2B(0.02353)
 H4A(0.338559) H4B(0.365984) H4C(0.34099) H5A(0.207305) H5B(0.112921)
 H5C(0.225791) H6A(0.206622) H6B(0.240573) H6C(0.121928) H8A(-0.103512) H8B(-
 0.073831) H8C(-0.007081) H9A(0.006636) H9B(-0.065433) H9C(-0.095858)
 H10A(0.148219) H10B(0.082431) H10C(0.158599) H11A(0.367129) H11B(0.349892)
 H12A(0.511717) H12B(0.442757) H12C(0.453799) H13A(0.167361) H13B(0.286968)
 H14A(0.180776) H14B(0.22147) H14C(0.301824) H15A(0.020012) H15B(0.024237)
 H16A(-0.126865) H16B(-0.085469) H18A(-0.010216) H18B(-0.118477) H18C(-
 0.035237) H19A(-0.174124) H19B(-0.209607) H19C(-0.09672) H20A(-0.174785) H20B(-
 0.248219) H20C(-0.235743) H22A(0.302767) H22B(0.368019) H22C(0.297439)
 H23A(0.168644) H23B(0.291112) H23C(0.226151) H24A(0.209045) H24B(0.284381)
 H24C(0.162364) H25A(0.202701) H25B(0.25185) H26A(0.126672) H26B(0.07752)
 H26C(0.190787) H27A(0.03003) H27B(0.038985) H28A(0.129551) H28B(0.210885)
 H28C(0.196963) H29A(0.167672) H29B(0.092798) H30A(0.223776) H30B(0.263984)
 H32A(0.523527) H32B(0.574053) H32C(0.486711) H33A(0.414725) H33B(0.531875)
 H33C(0.472402) H34A(0.378185) H34B(0.479647) H34C(0.370089) H36A(0.157666)
 H36B(0.052069) H36C(0.152348) H37A(-0.00391) H37B(-0.041171) H37C(0.060567)
 H38A(0.059827) H38B(-0.04141) H38C(-0.006274) H39A(0.48322) H39B(0.409945)
 H40A(0.375647) H40B(0.417577) H40C(0.302321) H41A(0.314148) H41B(0.302719)
 H42A(0.497028) H42B(0.442887) H42C(0.482017) H44A(0.667846) H44B(0.594496)
 H44C(0.545736) H45A(0.675418) H45B(0.668771) H45C(0.745529) H46A(0.433484)
 H46B(0.481968) H46C(0.483402) H47A(0.686223) H47B(0.564025) H48A(0.554211)
 H48B(0.676386) H50A(0.456021) H50B(0.436745) H50C(0.409145) H51A(0.513177)
 H51B(0.561058) H51C(0.635384) H52A(0.711677) H52B(0.622838) H52C(0.64032)
 H53A(0.721499) H53B(0.611858) H53C(0.62622) H54A(0.649648) H54B(0.5414)
 H55A(0.771765) H55B(0.765864) H56A(0.827738) H56B(0.804562) H56C(0.896406)
 H1SE(0.09261) H1SF(0.057694) H2SG(0.162602) H2SH(0.084487) H2SI(0.049565)
 H3SE(-0.084774) H3SF(-0.058434) H4SG(-0.233453) H4SH(-0.249211) H4SI(-0.22283)
 H1AA(-0.539337) H1AB(-0.431118) H1BA(-0.413234) H1BB(-0.452933) H1BC(-0.3447)
 H1CA(-0.372151) H1CB(-0.469869) H1DA(-0.474034) H1DB(-0.473079) H1DC(-
 0.570952) H1SG(-0.148145) H1SH(-0.104276) H2SJ(-0.243704) H2SK(-0.238085)
 H2SL(-0.162238) H3SG(0.074821) H3SH(-0.007948) H4SJ(0.154921) H4SK(0.161611)
 H4SL(0.078713) H1SA(-0.198009) H1SB(-0.281715) H2SA(-0.234329) H2SB(-0.152272)
 H2SC(-0.272748) H3SA(-0.108774) H3SB(-0.159024) H4SA(-0.265044) H4SB(-
 0.318679) H4SC(-0.285313) H1SC(-0.067271) H1SD(-0.128871) H2SD(-0.226623)
 H2SE(-0.219998) H2SF(-0.286559) H3SC(-0.190341) H3SD(-0.271877) H4SD(-
 0.224461) H4SE(-0.125983) H4SF(-0.239204)
 Fixed Z: H1A(0.948468) H1B(0.88158) H2A(0.866219) H2B(0.937112) H4A(0.970977)
 H4B(0.924107) H4C(0.904837) H5A(0.99316) H5B(0.945122) H5C(0.950168)
 H6A(0.819661) H6B(0.847011) H6C(0.834504) H8A(0.808663) H8B(0.798029)
 H8C(0.779122) H9A(0.954258) H9B(0.902742) H9C(0.916358) H10A(0.837359)
 H10B(0.859367) H10C(0.906829) H11A(0.898929) H11B(0.947641) H12A(0.975123)
 H12B(1.023608) H12C(0.977139) H13A(0.999812) H13B(1.02873) H14A(1.008563)
 H14B(1.072264) H14C(1.03467) H15A(0.575933) H15B(0.643734) H16A(0.598765)
 H16B(0.53937) H18A(0.603601) H18B(0.619393) H18C(0.666093) H19A(0.510942)
 H19B(0.524321) H19C(0.51196) H20A(0.66603) H20B(0.622481) H20C(0.60266)
 H22A(0.641561) H22B(0.631268) H22C(0.575806) H23A(0.691728) H23B(0.70011)
 H23C(0.713924) H24A(0.542315) H24B(0.596294) H24C(0.588085) H25A(0.593133)
 H25B(0.542522) H26A(0.469057) H26B(0.519713) H26C(0.512337) H27A(0.49791)
 H27B(0.466949) H28A(0.423855) H28B(0.4596) H28C(0.487367) H29A(0.769841)
 H29B(0.790454) H30A(0.855844) H30B(0.8602) H32A(0.791022) H32B(0.84481)
 H32C(0.792033) H33A(0.910557) H33B(0.913027) H33C(0.859749) H34A(0.868801)
 H34B(0.914808) H34C(0.919315) H36A(0.643867) H36B(0.603971) H36C(0.614857)
 H37A(0.747643) H37B(0.682723) H37C(0.725526) H38A(0.653768) H38B(0.637802)
 H38C(0.703155) H39A(0.673797) H39B(0.683386) H40A(0.580565) H40B(0.582637)
 H40C(0.590168) H41A(0.633788) H41B(0.698732) H42A(0.665075) H42B(0.669844)
 H42C(0.728242) H44A(0.691436) H44B(0.632701) H44C(0.686194) H45A(0.583412)
 H45B(0.570792) H45C(0.628366) H46A(0.616953) H46B(0.562648) H46C(0.578715)
 H47A(0.656033) H47B(0.632951) H48A(0.703459) H48B(0.726598) H50A(0.765411)
 H50B(0.831095) H50C(0.782524) H51A(0.860186) H51B(0.903816) H51C(0.878368)
 H52A(0.848083) H52B(0.868734) H52C(0.802228) H53A(0.902253) H53B(0.905727)
 H53C(0.904761) H54A(0.806805) H54B(0.8098) H55A(0.848854) H55B(0.781146)
 H56A(0.759323) H56B(0.817942) H56C(0.822883) H1SE(1.011771) H1SF(1.053415)
 H2SG(0.993846) H2SH(0.93517) H2SI(0.97682) H3SE(1.063388) H3SF(1.019562)
 H4SG(1.023743) H4SH(1.001735) H4SI(0.957839) H1AA(0.469834) H1AB(0.456524)
 H1BA(0.502545) H1BB(0.55839) H1BC(0.545078) H1CA(0.503145) H1CB(0.450332)
 H1DA(0.492129) H1DB(0.555798) H1DC(0.502901) H1SG(1.071537) H1SH(1.092005)
 H2SJ(0.987855) H2SK(1.024889) H2SL(0.979985) H3SG(1.113103) H3SH(1.089475)
 H4SJ(1.075184) H4SK(1.035685) H4SL(1.012019) H1SA(0.79664) H1SB(0.754092)
 H2SA(0.818319) H2SB(0.861165) H2SC(0.853268) H3SA(0.691446) H3SB(0.742758)
 H4SA(0.638873) H4SB(0.6946) H4SC(0.661506) H1SC(0.719643) H1SD(0.76704)
 H2SD(0.656369) H2SE(0.669047) H2SF(0.703303) H3SC(0.818707) H3SD(0.773885)
 H4SD(0.828205) H4SE(0.867596) H4SF(0.875103)
;
_olex2_diffrn_ambient_temperature_device 'Oxford Cryosystems'
_olex2_exptl_crystal_mounting_method 'The crystal was mounted on a loop with paratone'
_olex2_submission_special_instructions 'No special instructions were received'

loop_
_space_group_symop_operation_xyz
'x, y, z'
'-x, -y, -z'

loop_
_atom_site_label
_atom_site_type_symbol
_atom_site_fract_x
_atom_site_fract_y
_atom_site_fract_z
_atom_site_U_iso_or_equiv
_atom_site_adp_type
_atom_site_occupancy
_atom_site_site_symmetry_order
_atom_site_calc_flag
_atom_site_refinement_flags_posn
_atom_site_refinement_flags_adp
_atom_site_refinement_flags_occupancy
_atom_site_disorder_assembly
_atom_site_disorder_group
Ce1 Ce 0.52498(4) 0.28527(3) 0.74805(2) 0.01290(16) Uani 1 1 d . . . . .
P1 P 0.47460(17) 0.17936(16) 0.88462(10) 0.0156(4) Uani 1 1 d . . . . .
P2 P 0.28802(17) 0.09836(16) 0.61439(10) 0.0150(4) Uani 1 1 d . . . . .
P3 P 0.80397(18) 0.28670(18) 0.74622(11) 0.0195(5) Uani 1 1 d . . . . .
P4 P 0.52323(19) 0.56010(17) 0.74721(11) 0.0202(5) Uani 1 1 d . . . . .
N1 N 0.4697(6) 0.2182(6) 0.8265(3) 0.0202(16) Uani 1 1 d . . . . .
N2 N 0.3818(5) 0.1550(6) 0.6714(3) 0.0172(15) Uani 1 1 d . . . . .
N3 N 0.6958(6) 0.2868(6) 0.7512(3) 0.0206(16) Uani 1 1 d . . . . .
N4 N 0.5205(6) 0.4490(5) 0.7445(4) 0.0214(16) Uani 1 1 d . . . . .
N5 N 0.4825(7) 0.0612(6) 0.8866(4) 0.0259(18) Uani 1 1 d . . . . .
N6 N 0.3630(7) 0.1454(7) 0.9084(4) 0.0287(19) Uani 1 1 d . . . . .
N7 N 0.5713(6) 0.2603(6) 0.9437(3) 0.0216(16) Uani 1 1 d . . . . .
N8 N 0.1667(6) 0.1147(6) 0.6026(3) 0.0194(16) Uani 1 1 d . . . . .
N9 N 0.2276(5) -0.0317(5) 0.6075(3) 0.0179(15) Uani 1 1 d . . . . .
N10 N 0.3175(6) 0.1175(6) 0.5514(3) 0.0205(16) Uani 1 1 d . . . . .
N11 N 0.8247(6) 0.1749(6) 0.7322(3) 0.0201(16) Uani 1 1 d . . . . .
N12 N 0.9190(6) 0.3324(6) 0.8072(4) 0.0257(17) Uani 1 1 d . . . . .
N13 N 0.8411(6) 0.3506(6) 0.6949(4) 0.0254(17) Uani 1 1 d . . . . .
N14 N 0.4273(6) 0.5969(6) 0.7664(4) 0.0243(17) Uani 1 1 d . . . . .
N15 N 0.5008(7) 0.6085(6) 0.6843(4) 0.0253(17) Uani 1 1 d . . . . .
N16 N 0.6396(6) 0.6465(6) 0.7935(4) 0.0270(18) Uani 1 1 d . . . . .
C1 C 0.4016(8) -0.0079(7) 0.9072(4) 0.024(2) Uani 1 1 d . . . . .
H1A H 0.434388 -0.013416 0.948468 0.029 Uiso 1 1 calc R U . . .
H1B H 0.370368 -0.077489 0.881580 0.029 Uiso 1 1 calc R U . . .
C2 C 0.3167(9) 0.0373(8) 0.9042(5) 0.036(3) Uani 1 1 d . . . . .
H2A H 0.257080 0.005643 0.866219 0.044 Uiso 1 1 calc R U . . .
H2B H 0.287078 0.023530 0.937112 0.044 Uiso 1 1 calc R U . . .
C3 C 0.2951(8) 0.2077(9) 0.9093(4) 0.029(2) Uani 1 1 d . . . . .
C4 C 0.3679(11) 0.3241(10) 0.9291(6) 0.045(3) Uani 1 1 d . . . . .
H4A H 0.411521 0.338559 0.970977 0.068 Uiso 1 1 calc R U . . .
H4B H 0.322410 0.365984 0.924107 0.068 Uiso 1 1 calc R U . . .
H4C H 0.415337 0.340990 0.904837 0.068 Uiso 1 1 calc R U . . .
C5 C 0.2377(13) 0.1867(12) 0.9531(7) 0.065(4) Uani 1 1 d . . . . .
H5A H 0.290071 0.207305 0.993160 0.098 Uiso 1 1 calc R U . . .
H5B H 0.195181 0.112921 0.945122 0.098 Uiso 1 1 calc R U . . .
H5C H 0.189634 0.225791 0.950168 0.098 Uiso 1 1 calc R U . . .
C6 C 0.2195(11) 0.1929(11) 0.8471(6) 0.050(3) Uani 1 1 d . . . . .
H6A H 0.261194 0.206622 0.819661 0.075 Uiso 1 1 calc R U . . .
H6B H 0.180719 0.240573 0.847011 0.075 Uiso 1 1 calc R U . . .
H6C H 0.167686 0.121928 0.834504 0.075 Uiso 1 1 calc R U . . .
C7 C 0.5602(8) 0.0234(7) 0.8696(4) 0.024(2) Uani 1 1 d . . . . .
C8 C 0.5068(9) -0.0464(9) 0.8084(5) 0.032(2) Uani 1 1 d . . . . .
H8A H 0.443673 -0.103512 0.808663 0.048 Uiso 1 1 calc R U . . .
H8B H 0.558082 -0.073831 0.798029 0.048 Uiso 1 1 calc R U . . .
H8C H 0.484281 -0.007081 0.779122 0.048 Uiso 1 1 calc R U . . .
C9 C 0.6000(9) -0.0385(8) 0.9149(5) 0.032(2) Uani 1 1 d . . . . .
H9A H 0.636810 0.006636 0.954258 0.048 Uiso 1 1 calc R U . . .
H9B H 0.650120 -0.065433 0.902742 0.048 Uiso 1 1 calc R U . . .
H9C H 0.538272 -0.095858 0.916358 0.048 Uiso 1 1 calc R U . . .
C10 C 0.6596(8) 0.1111(8) 0.8682(4) 0.027(2) Uani 1 1 d . . . . .
H10A H 0.637721 0.148219 0.837359 0.040 Uiso 1 1 calc R U . . .
H10B H 0.711205 0.082431 0.859367 0.040 Uiso 1 1 calc R U . . .
H10C H 0.693418 0.158599 0.906829 0.040 Uiso 1 1 calc R U . . .
C11 C 0.6466(9) 0.3559(8) 0.9399(4) 0.032(2) Uani 1 1 d . . . . .
H11A H 0.623872 0.367129 0.898929 0.038 Uiso 1 1 calc R U . . .
H11B H 0.718298 0.349892 0.947641 0.038 Uiso 1 1 calc R U . . .
C12 C 0.6573(11) 0.4493(8) 0.9827(5) 0.042(3) Uani 1 1 d . . . . .
H12A H 0.704883 0.511717 0.975123 0.062 Uiso 1 1 calc R U . . .
H12B H 0.687750 0.442757 1.023608 0.062 Uiso 1 1 calc R U . . .
H12C H 0.586084 0.453799 0.977139 0.062 Uiso 1 1 calc R U . . .
C13 C 0.5882(7) 0.2358(7) 1.0029(4) 0.0205(18) Uani 1 1 d . . . . .
H13A H 0.534328 0.167361 0.999812 0.025 Uiso 1 1 calc R U . . .
H13B H 0.575236 0.286968 1.028730 0.025 Uiso 1 1 calc R U . . .
C14 C 0.7009(8) 0.2349(8) 1.0322(4) 0.027(2) Uani 1 1 d . . . . .
H14A H 0.712491 0.180776 1.008563 0.040 Uiso 1 1 calc R U . . .
H14B H 0.707326 0.221470 1.072264 0.040 Uiso 1 1 calc R U . . .
H14C H 0.755011 0.301824 1.034670 0.040 Uiso 1 1 calc R U . . .
C15 C 0.0804(7) 0.0237(7) 0.6033(5) 0.025(2) Uani 1 1 d . . . . .
H15A H 0.010703 0.020012 0.575933 0.030 Uiso 1 1 calc R U . . .
H15B H 0.075040 0.024237 0.643734 0.030 Uiso 1 1 calc R U . . .
C16 C 0.1090(7) -0.0664(7) 0.5832(4) 0.024(2) Uani 1 1 d . . . . .
H16A H 0.074939 -0.126865 0.598765 0.029 Uiso 1 1 calc R U . . .
H16B H 0.084547 -0.085469 0.539370 0.029 Uiso 1 1 calc R U . . .
C17 C 0.2762(8) -0.1099(7) 0.5969(4) 0.0235(19) Uani 1 1 d . . . . .
C18 C 0.3970(8) -0.0645(8) 0.6238(5) 0.035(2) Uani 1 1 d . . . . .
H18A H 0.426352 -0.010216 0.603601 0.052 Uiso 1 1 calc R U . . .
H18B H 0.426952 -0.118477 0.619393 0.052 Uiso 1 1 calc R U . . .
H18C H 0.416427 -0.035237 0.666093 0.052 Uiso 1 1 calc R U . . .
C19 C 0.2475(9) -0.1514(8) 0.5299(5) 0.034(2) Uani 1 1 d . . . . .
H19A H 0.169398 -0.174124 0.510942 0.051 Uiso 1 1 calc R U . . .
H19B H 0.271135 -0.209607 0.524321 0.051 Uiso 1 1 calc R U . . .
H19C H 0.283839 -0.096720 0.511960 0.051 Uiso 1 1 calc R U . . .
C20 C 0.2303(10) -0.2002(9) 0.6245(6) 0.042(3) Uani 1 1 d . . . . .
H20A H 0.239780 -0.174785 0.666030 0.064 Uiso 1 1 calc R U . . .
H20B H 0.268236 -0.248219 0.622481 0.064 Uiso 1 1 calc R U . . .
H20C H 0.153419 -0.235743 0.602660 0.064 Uiso 1 1 calc R U . . .
C21 C 0.1585(7) 0.2139(7) 0.6235(4) 0.024(2) Uani 1 1 d . . . . .
C22 C 0.2485(8) 0.3034(8) 0.6175(5) 0.029(2) Uani 1 1 d . . . . .
H22A H 0.318000 0.302767 0.641561 0.044 Uiso 1 1 calc R U . . .
H22B H 0.240721 0.368019 0.631268 0.044 Uiso 1 1 calc R U . . .
H22C H 0.245272 0.297439 0.575806 0.044 Uiso 1 1 calc R U . . .
C23 C 0.1593(10) 0.2260(10) 0.6882(5) 0.039(3) Uani 1 1 d . . . . .
H23A H 0.099825 0.168644 0.691728 0.059 Uiso 1 1 calc R U . . .
H23B H 0.150708 0.291112 0.700110 0.059 Uiso 1 1 calc R U . . .
H23C H 0.227851 0.226151 0.713924 0.059 Uiso 1 1 calc R U . . .
C24 C 0.0506(8) 0.2178(8) 0.5839(5) 0.030(2) Uani 1 1 d . . . . .
H24A H 0.048351 0.209045 0.542315 0.045 Uiso 1 1 calc R U . . .
H24B H 0.045490 0.284381 0.596294 0.045 Uiso 1 1 calc R U . . .
H24C H -0.009908 0.162364 0.588085 0.045 Uiso 1 1 calc R U . . .
C27 C 0.4237(7) 0.1865(7) 0.5524(4) 0.0208(18) Uani 1 1 d . . . . .
H25A H 0.474873 0.202701 0.593133 0.025 Uiso 1 1 calc R U . . .
H25B H 0.417760 0.251850 0.542522 0.025 Uiso 1 1 calc R U . . .
C28 C 0.4684(8) 0.1414(9) 0.5096(4) 0.032(2) Uani 1 1 d . . . . .
H26A H 0.419009 0.126672 0.469057 0.048 Uiso 1 1 calc R U . . .
H26B H 0.476198 0.077520 0.519713 0.048 Uiso 1 1 calc R U . . .
H26C H 0.538908 0.190787 0.512337 0.048 Uiso 1 1 calc R U . . .
C25 C 0.2342(7) 0.0783(8) 0.4933(4) 0.024(2) Uani 1 1 d . . . . .
H27A H 0.168161 0.030030 0.497910 0.028 Uiso 1 1 calc R U . . .
H27B H 0.258703 0.038985 0.466949 0.028 Uiso 1 1 calc R U . . .
C26 C 0.2060(8) 0.1613(8) 0.4634(4) 0.029(2) Uani 1 1 d . . . . .
H28A H 0.152970 0.129551 0.423855 0.043 Uiso 1 1 calc R U . . .
H28B H 0.271189 0.210885 0.459600 0.043 Uiso 1 1 calc R U . . .
H28C H 0.175677 0.196963 0.487367 0.043 Uiso 1 1 calc R U . . .
C29 C 0.9065(8) 0.1614(8) 0.7808(4) 0.027(2) Uani 1 1 d . . . . .
H29A H 0.972055 0.167672 0.769841 0.033 Uiso 1 1 calc R U . . .
H29B H 0.878944 0.092798 0.790454 0.033 Uiso 1 1 calc R U . . .
C30 C 0.9316(8) 0.2457(8) 0.8332(4) 0.030(2) Uani 1 1 d . . . . .
H30A H 0.880841 0.223776 0.855844 0.036 Uiso 1 1 calc R U . . .
H30B H 1.006023 0.263984 0.860200 0.036 Uiso 1 1 calc R U . . .
C31 C 0.9451(8) 0.4283(8) 0.8502(5) 0.034(2) Uani 1 1 d . . . . .
C32 C 0.9257(10) 0.5104(8) 0.8165(6) 0.043(3) Uani 1 1 d . . . . .
H32A H 0.971289 0.523527 0.791022 0.064 Uiso 1 1 calc R U . . .
H32B H 0.943497 0.574053 0.844810 0.064 Uiso 1 1 calc R U . . .
H32C H 0.849814 0.486711 0.792033 0.064 Uiso 1 1 calc R U . . .
C33 C 1.0662(9) 0.4652(10) 0.8867(7) 0.055(4) Uani 1 1 d . . . . .
H33A H 1.078779 0.414725 0.910557 0.083 Uiso 1 1 calc R U . . .
H33B H 1.087273 0.531875 0.913027 0.083 Uiso 1 1 calc R U . . .
H33C H 1.109015 0.472402 0.859749 0.083 Uiso 1 1 calc R U . . .
C34 C 0.8777(10) 0.4127(10) 0.8920(5) 0.042(3) Uani 1 1 d . . . . .
H34A H 0.801327 0.378185 0.868801 0.062 Uiso 1 1 calc R U . . .
H34B H 0.888763 0.479647 0.914808 0.062 Uiso 1 1 calc R U . . .
H34C H 0.899827 0.370089 0.919315 0.062 Uiso 1 1 calc R U . . .
C35 C 0.7484(7) 0.0834(7) 0.6883(4) 0.0208(18) Uani 1 1 d . . . . .
C36 C 0.6895(8) 0.1142(8) 0.6327(4) 0.027(2) Uani 1 1 d . . . . .
H36A H 0.651691 0.157666 0.643867 0.040 Uiso 1 1 calc R U . . .
H36B H 0.637266 0.052069 0.603971 0.040 Uiso 1 1 calc R U . . .
H36C H 0.741903 0.152348 0.614857 0.040 Uiso 1 1 calc R U . . .
C37 C 0.6649(8) 0.0190(7) 0.7133(4) 0.025(2) Uani 1 1 d . . . . .
H37A H 0.701099 -0.003910 0.747643 0.038 Uiso 1 1 calc R U . . .
H37B H 0.613738 -0.041171 0.682723 0.038 Uiso 1 1 calc R U . . .
H37C H 0.626209 0.060567 0.725526 0.038 Uiso 1 1 calc R U . . .
C38 C 0.8094(8) 0.0179(8) 0.6690(5) 0.031(2) Uani 1 1 d . . . . .
H38A H 0.864222 0.059827 0.653768 0.046 Uiso 1 1 calc R U . . .
H38B H 0.758496 -0.041410 0.637802 0.046 Uiso 1 1 calc R U . . .
H38C H 0.844307 -0.006274 0.703155 0.046 Uiso 1 1 calc R U . . .
C41 C 0.7814(8) 0.4109(7) 0.6657(5) 0.028(2) Uani 1 1 d . . . . .
H39A H 0.831060 0.483220 0.673797 0.033 Uiso 1 1 calc R U . . .
H39B H 0.724257 0.409945 0.683386 0.033 Uiso 1 1 calc R U . . .
C42 C 0.7297(12) 0.3733(10) 0.5988(6) 0.051(3) Uani 1 1 d . . . . .
H40A H 0.785672 0.375647 0.580565 0.077 Uiso 1 1 calc R U . . .
H40B H 0.691441 0.417577 0.582637 0.077 Uiso 1 1 calc R U . . .
H40C H 0.678648 0.302321 0.590168 0.077 Uiso 1 1 calc R U . . .
C39 C 0.9325(8) 0.3469(8) 0.6764(5) 0.032(2) Uani 1 1 d . . . . .
H41A H 0.905564 0.314148 0.633788 0.039 Uiso 1 1 calc R U . . .
H41B H 0.964749 0.302719 0.698732 0.039 Uiso 1 1 calc R U . . .
C40 C 1.0204(9) 0.4516(9) 0.6857(6) 0.039(3) Uani 1 1 d . . . . .
H42A H 0.988963 0.497028 0.665075 0.059 Uiso 1 1 calc R U . . .
H42B H 1.076033 0.442887 0.669844 0.059 Uiso 1 1 calc R U . . .
H42C H 1.052572 0.482017 0.728242 0.059 Uiso 1 1 calc R U . . .
C43 C 0.5486(9) 0.5934(8) 0.6372(5) 0.031(2) Uani 1 1 d . . . . .
C44 C 0.6640(10) 0.6010(9) 0.6643(6) 0.040(3) Uani 1 1 d . . . . .
H44A H 0.705614 0.667846 0.691436 0.059 Uiso 1 1 calc R U . . .
H44B H 0.695610 0.594496 0.632701 0.059 Uiso 1 1 calc R U . . .
H44C H 0.665391 0.545736 0.686194 0.059 Uiso 1 1 calc R U . . .
C45 C 0.5507(13) 0.6784(12) 0.6018(7) 0.062(4) Uani 1 1 d . . . . .
H45A H 0.476983 0.675418 0.583412 0.093 Uiso 1 1 calc R U . . .
H45B H 0.582794 0.668771 0.570792 0.093 Uiso 1 1 calc R U . . .
H45C H 0.593649 0.745529 0.628366 0.093 Uiso 1 1 calc R U . . .
C46 C 0.4823(12) 0.4886(10) 0.5951(6) 0.052(4) Uani 1 1 d . . . . .
H46A H 0.485271 0.433484 0.616953 0.078 Uiso 1 1 calc R U . . .
H46B H 0.511946 0.481968 0.562648 0.078 Uiso 1 1 calc R U . . .
H46C H 0.407286 0.483402 0.578715 0.078 Uiso 1 1 calc R U . . .
C47 C 0.3972(10) 0.6190(13) 0.6676(6) 0.058(4) Uani 1 1 d . . . . .
H47A H 0.404437 0.686223 0.656033 0.069 Uiso 1 1 calc R U . . .
H47B H 0.347161 0.564025 0.632951 0.069 Uiso 1 1 calc R U . . .
C48 C 0.3543(10) 0.6122(12) 0.7158(5) 0.046(3) Uani 1 1 d . . . . .
H48A H 0.284309 0.554211 0.703459 0.055 Uiso 1 1 calc R U . . .
H48B H 0.341739 0.676386 0.726598 0.055 Uiso 1 1 calc R U . . .
C49 C 0.3879(8) 0.5662(7) 0.8162(4) 0.026(2) Uani 1 1 d . . . . .
C50 C 0.3027(9) 0.4572(8) 0.7971(5) 0.036(2) Uani 1 1 d . . . . .
H50A H 0.239900 0.456021 0.765411 0.054 Uiso 1 1 calc R U . . .
H50B H 0.280804 0.436745 0.831095 0.054 Uiso 1 1 calc R U . . .
H50C H 0.332984 0.409145 0.782524 0.054 Uiso 1 1 calc R U . . .
C51 C 0.4800(9) 0.5692(9) 0.8694(5) 0.033(2) Uani 1 1 d . . . . .
H51A H 0.504858 0.513177 0.860186 0.050 Uiso 1 1 calc R U . . .
H51B H 0.454882 0.561058 0.903816 0.050 Uiso 1 1 calc R U . . .
H51C H 0.539523 0.635384 0.878368 0.050 Uiso 1 1 calc R U . . .
C52 C 0.3388(9) 0.6421(9) 0.8356(5) 0.034(2) Uani 1 1 d . . . . .
H52A H 0.393433 0.711677 0.848083 0.050 Uiso 1 1 calc R U . . .
H52B H 0.313310 0.622838 0.868734 0.050 Uiso 1 1 calc R U . . .
H52C H 0.278101 0.640320 0.802228 0.050 Uiso 1 1 calc R U . . .
C53 C 0.7714(10) 0.6468(11) 0.8898(6) 0.047(3) Uani 1 1 d . . . . .
H53A H 0.809312 0.721499 0.902253 0.070 Uiso 1 1 calc R U . . .
H53B H 0.820758 0.611858 0.905727 0.070 Uiso 1 1 calc R U . . .
H53C H 0.710076 0.626220 0.904761 0.070 Uiso 1 1 calc R U . . .
C54 C 0.7307(8) 0.6169(7) 0.8218(5) 0.034(2) Uani 1 1 d . . . . .
H54A H 0.790772 0.649648 0.806805 0.041 Uiso 1 1 calc R U . . .
H54B H 0.709069 0.541400 0.809800 0.041 Uiso 1 1 calc R U . . .
C55 C 0.6542(8) 0.7548(7) 0.8075(5) 0.032(2) Uani 1 1 d . . . . .
H55A H 0.654773 0.771765 0.848854 0.039 Uiso 1 1 calc R U . . .
H55B H 0.591632 0.765864 0.781146 0.039 Uiso 1 1 calc R U . . .
C56 C 0.7542(9) 0.8270(8) 0.8014(6) 0.045(3) Uani 1 1 d . . . . .
H56A H 0.744485 0.827738 0.759323 0.068 Uiso 1 1 calc R U . . .
H56B H 0.814373 0.804562 0.817942 0.068 Uiso 1 1 calc R U . . .
H56C H 0.769783 0.896406 0.822883 0.068 Uiso 1 1 calc R U . . .
Rb1 Rb 0.28853(7) 0.03705(7) 0.74891(4) 0.0261(2) Uani 1 1 d D . . . .
O1S O -0.007(2) -0.0547(14) 0.9887(19) 0.106(3) Uani 0.5 1 d D . P A -4
C1S C 0.015(3) 0.0502(15) 1.012(3) 0.106(3) Uani 0.5 1 d D . P A -4
H1SE H 0.087393 0.092610 1.011771 0.127 Uiso 0.5 1 calc R U P A -4
H1SF H 0.014987 0.057694 1.053415 0.127 Uiso 0.5 1 calc R U P A -4
C2S C -0.068(3) 0.090(2) 0.976(3) 0.106(3) Uani 0.5 1 d D U P A -4
H2SG H -0.049331 0.162602 0.993846 0.159 Uiso 0.5 1 calc R U P A -4
H2SH H -0.066943 0.084487 0.935170 0.159 Uiso 0.5 1 calc R U P A -4
H2SI H -0.139360 0.049565 0.976820 0.159 Uiso 0.5 1 calc R U P A -4
C3S C 0.067(3) -0.0963(16) 1.021(2) 0.106(3) Uani 0.5 1 d D . P A -4
H3SE H 0.070333 -0.084774 1.063388 0.127 Uiso 0.5 1 calc R U P A -4
H3SF H 0.139723 -0.058434 1.019562 0.127 Uiso 0.5 1 calc R U P A -4
C4S C 0.039(3) -0.2106(16) 0.9992(19) 0.106(3) Uani 0.5 1 d D . P A -4
H4SG H 0.092924 -0.233453 1.023743 0.159 Uiso 0.5 1 calc R U P A -4
H4SH H -0.032246 -0.249211 1.001735 0.159 Uiso 0.5 1 calc R U P A -4
H4SI H 0.037252 -0.222830 0.957839 0.159 Uiso 0.5 1 calc R U P A -4
O1 O -0.0154(12) -0.4744(17) 0.5213(9) 0.092(5) Uani 0.5 1 d D U P B -3
C1A C -0.1152(12) -0.469(2) 0.4886(9) 0.092(5) Uani 0.5 1 d D . P B -3
H1AA H -0.167487 -0.539337 0.469834 0.110 Uiso 0.5 1 calc R U P B -3
H1AB H -0.104644 -0.431118 0.456524 0.110 Uiso 0.5 1 calc R U P B -3
C1B C -0.1616(19) -0.415(2) 0.5271(13) 0.092(5) Uani 0.5 1 d D . P B -3
H1BA H -0.230166 -0.413234 0.502545 0.138 Uiso 0.5 1 calc R U P B -3
H1BB H -0.173778 -0.452933 0.558390 0.138 Uiso 0.5 1 calc R U P B -3
H1BC H -0.110926 -0.344700 0.545078 0.138 Uiso 0.5 1 calc R U P B -3
C1C C 0.0660(14) -0.448(2) 0.4939(12) 0.092(5) Uani 0.5 1 d D . P B -3
H1CA H 0.101914 -0.372151 0.503145 0.110 Uiso 0.5 1 calc R U P B -3
H1CB H 0.031423 -0.469869 0.450332 0.110 Uiso 0.5 1 calc R U P B -3
C1D C 0.1511(17) -0.496(2) 0.5129(16) 0.092(5) Uani 0.5 1 d D . P B -3
H1DA H 0.204059 -0.474034 0.492129 0.138 Uiso 0.5 1 calc R U P B -3
H1DB H 0.187340 -0.473079 0.555798 0.138 Uiso 0.5 1 calc R U P B -3
H1DC H 0.116737 -0.570952 0.502901 0.138 Uiso 0.5 1 calc R U P B -3
O1SE O 0.051(2) -0.0251(12) 1.0404(9) 0.106(3) Uani 0.5 1 d D . P C -5
C1SE C 0.052(3) -0.1188(16) 1.0580(10) 0.106(3) Uani 0.5 1 d D . P C -5
H1SG H -0.011221 -0.148145 1.071537 0.127 Uiso 0.5 1 calc R U P C -5
H1SH H 0.117604 -0.104276 1.092005 0.127 Uiso 0.5 1 calc R U P C -5
C2SE C 0.048(4) -0.198(2) 1.0083(14) 0.106(3) Uani 0.5 1 d D . P C -5
H2SJ H -0.026480 -0.243704 0.987855 0.159 Uiso 0.5 1 calc R U P C -5
H2SK H 0.091184 -0.238085 1.024889 0.159 Uiso 0.5 1 calc R U P C -5
H2SL H 0.077878 -0.162238 0.979985 0.159 Uiso 0.5 1 calc R U P C -5
C3SE C 0.0189(15) 0.0373(14) 1.0769(8) 0.106(3) Uani 0.5 1 d D . P C -5
H3SG H 0.080932 0.074821 1.113103 0.127 Uiso 0.5 1 calc R U P C -5
H3SH H -0.039131 -0.007948 1.089475 0.127 Uiso 0.5 1 calc R U P C -5
C4SE C -0.021(3) 0.115(2) 1.0473(15) 0.106(3) Uani 0.5 1 d D U P C -5
H4SJ H -0.041120 0.154921 1.075184 0.159 Uiso 0.5 1 calc R U P C -5
H4SK H 0.036619 0.161611 1.035685 0.159 Uiso 0.5 1 calc R U P C -5
H4SL H -0.083630 0.078713 1.012019 0.159 Uiso 0.5 1 calc R U P C -5
O1SB O 0.1087(10) -0.1378(11) 0.7494(7) 0.0375(18) Uani 0.5 1 d D . P D 2
C1SB C 0.1283(14) -0.2136(13) 0.7814(7) 0.0381(19) Uani 0.5 1 d D U P D 2
H1SA H 0.206918 -0.198009 0.796640 0.046 Uiso 0.5 1 calc R U P D 2
H1SB H 0.094798 -0.281715 0.754092 0.046 Uiso 0.5 1 calc R U P D 2
C2SB C 0.0840(19) -0.2187(17) 0.8331(8) 0.040(2) Uani 0.5 1 d D . P D 2
H2SA H 0.006142 -0.234329 0.818319 0.060 Uiso 0.5 1 calc R U P D 2
H2SB H 0.119046 -0.152272 0.861165 0.060 Uiso 0.5 1 calc R U P D 2
H2SC H 0.098300 -0.272748 0.853268 0.060 Uiso 0.5 1 calc R U P D 2
C3SB C -0.0008(11) -0.1620(12) 0.7153(8) 0.038(3) Uani 0.5 1 d D . P D 2
H3SA H -0.005232 -0.108774 0.691446 0.046 Uiso 0.5 1 calc R U P D 2
H3SB H -0.042572 -0.159024 0.742758 0.046 Uiso 0.5 1 calc R U P D 2
C4SB C -0.0529(16) -0.2671(15) 0.6739(11) 0.048(3) Uani 0.5 1 d D . P D 2
H4SA H -0.108313 -0.265044 0.638873 0.073 Uiso 0.5 1 calc R U P D 2
H4SB H -0.085982 -0.318679 0.694600 0.073 Uiso 0.5 1 calc R U P D 2
H4SC H 0.002048 -0.285313 0.661506 0.073 Uiso 0.5 1 calc R U P D 2
O1SC O 0.1120(9) -0.1290(11) 0.7624(7) 0.0380(19) Uani 0.5 1 d D . P D 1
C1SC C 0.0062(12) -0.1301(12) 0.7361(8) 0.039(2) Uani 0.5 1 d D . P D 1
H1SC H 0.010846 -0.067271 0.719643 0.047 Uiso 0.5 1 calc R U P D 1
H1SD H -0.028730 -0.128871 0.767040 0.047 Uiso 0.5 1 calc R U P D 1
C2SC C -0.0630(15) -0.2242(17) 0.6868(10) 0.048(3) Uani 0.5 1 d D . P D 1
H2SD H -0.028153 -0.226623 0.656369 0.073 Uiso 0.5 1 calc R U P D 1
H2SE H -0.133927 -0.219998 0.669047 0.073 Uiso 0.5 1 calc R U P D 1
H2SF H -0.071720 -0.286559 0.703303 0.073 Uiso 0.5 1 calc R U P D 1
C3SC C 0.1186(14) -0.2019(13) 0.7992(7) 0.0381(19) Uani 0.5 1 d D . P D 1
H3SC H 0.195460 -0.190341 0.818707 0.046 Uiso 0.5 1 calc R U P D 1
H3SD H 0.084505 -0.271877 0.773885 0.046 Uiso 0.5 1 calc R U P D 1
C4SC C 0.0652(18) -0.1975(17) 0.8467(8) 0.040(2) Uani 0.5 1 d D . P D 1
H4SD H -0.013188 -0.224461 0.828205 0.060 Uiso 0.5 1 calc R U P D 1
H4SE H 0.088971 -0.125983 0.867596 0.060 Uiso 0.5 1 calc R U P D 1
H4SF H 0.085573 -0.239204 0.875103 0.060 Uiso 0.5 1 calc R U P D 1

loop_
_atom_site_aniso_label
_atom_site_aniso_U_11
_atom_site_aniso_U_22
_atom_site_aniso_U_33
_atom_site_aniso_U_23
_atom_site_aniso_U_13
_atom_site_aniso_U_12
Ce1 0.0079(2) 0.0117(2) 0.0170(2) 0.00648(17) 0.00179(17) 0.00166(16)
P1 0.0128(10) 0.0145(10) 0.0174(10) 0.0079(8) 0.0028(8) 0.0026(8)
P2 0.0092(10) 0.0146(10) 0.0174(10) 0.0054(8) 0.0002(8) 0.0021(8)
P3 0.0092(10) 0.0173(11) 0.0307(12) 0.0063(9) 0.0046(9) 0.0042(8)
P4 0.0161(11) 0.0126(11) 0.0315(13) 0.0103(9) 0.0046(9) 0.0053(9)
N1 0.018(4) 0.021(4) 0.016(4) 0.013(3) 0.004(3) -0.002(3)
N2 0.008(3) 0.020(4) 0.016(3) 0.000(3) 0.000(3) 0.000(3)
N3 0.011(3) 0.020(4) 0.031(4) 0.009(3) 0.008(3) 0.004(3)
N4 0.023(4) 0.008(3) 0.036(4) 0.012(3) 0.007(3) 0.009(3)
N5 0.032(5) 0.015(4) 0.039(5) 0.014(3) 0.023(4) 0.007(3)
N6 0.021(4) 0.038(5) 0.039(5) 0.024(4) 0.015(4) 0.017(4)
N7 0.021(4) 0.018(4) 0.016(4) 0.009(3) 0.000(3) -0.002(3)
N8 0.006(3) 0.018(4) 0.027(4) 0.002(3) -0.001(3) 0.001(3)
N9 0.008(3) 0.015(4) 0.027(4) 0.006(3) -0.003(3) 0.006(3)
N10 0.009(3) 0.025(4) 0.019(4) 0.008(3) -0.001(3) -0.002(3)
N11 0.010(3) 0.023(4) 0.025(4) 0.006(3) -0.002(3) 0.009(3)
N12 0.013(4) 0.023(4) 0.032(4) -0.002(3) 0.000(3) 0.002(3)
N13 0.018(4) 0.021(4) 0.043(5) 0.016(4) 0.014(4) 0.009(3)
N14 0.017(4) 0.021(4) 0.032(4) 0.011(3) 0.002(3) 0.006(3)
N15 0.025(4) 0.020(4) 0.037(5) 0.014(3) 0.010(4) 0.013(3)
N16 0.017(4) 0.012(4) 0.045(5) 0.003(3) 0.000(3) 0.004(3)
C1 0.027(5) 0.020(4) 0.021(4) 0.010(4) 0.006(4) 0.004(4)
C2 0.037(6) 0.026(5) 0.045(6) 0.007(5) 0.024(5) 0.000(5)
C3 0.021(5) 0.044(6) 0.025(5) 0.007(4) 0.004(4) 0.019(4)
C4 0.047(7) 0.045(7) 0.047(7) 0.010(6) 0.013(6) 0.022(6)
C5 0.080(11) 0.078(11) 0.073(10) 0.030(9) 0.045(9) 0.053(9)
C6 0.039(7) 0.063(9) 0.046(7) 0.007(6) 0.003(6) 0.026(6)
C7 0.032(5) 0.015(4) 0.027(5) 0.011(4) 0.010(4) 0.009(4)
C8 0.038(6) 0.037(6) 0.029(5) 0.009(4) 0.012(5) 0.023(5)
C9 0.039(6) 0.029(5) 0.031(5) 0.017(4) 0.004(5) 0.017(5)
C10 0.030(5) 0.028(5) 0.030(5) 0.009(4) 0.013(4) 0.016(4)
C11 0.036(6) 0.027(5) 0.017(4) 0.010(4) 0.003(4) -0.004(4)
C12 0.053(7) 0.019(5) 0.031(6) 0.007(4) -0.005(5) 0.000(5)
C13 0.013(4) 0.024(5) 0.017(4) 0.013(4) -0.002(3) 0.000(3)
C14 0.027(5) 0.024(5) 0.024(5) 0.010(4) 0.001(4) 0.006(4)
C15 0.013(4) 0.025(5) 0.035(5) 0.011(4) 0.006(4) 0.005(4)
C16 0.011(4) 0.020(5) 0.032(5) 0.004(4) 0.002(4) -0.002(3)
C17 0.021(5) 0.017(4) 0.028(5) 0.003(4) 0.000(4) 0.009(4)
C18 0.023(5) 0.028(5) 0.046(6) -0.001(5) -0.001(5) 0.013(4)
C19 0.036(6) 0.031(5) 0.032(5) 0.001(4) 0.001(4) 0.018(5)
C20 0.046(7) 0.028(6) 0.060(8) 0.021(5) 0.018(6) 0.017(5)
C21 0.012(4) 0.024(5) 0.027(5) -0.004(4) -0.006(4) 0.007(4)
C22 0.016(5) 0.024(5) 0.040(6) 0.002(4) -0.004(4) 0.008(4)
C23 0.035(6) 0.048(7) 0.030(6) -0.004(5) 0.000(5) 0.022(5)
C24 0.020(5) 0.033(5) 0.031(5) -0.002(4) -0.001(4) 0.013(4)
C27 0.010(4) 0.027(5) 0.019(4) 0.006(4) 0.000(3) 0.000(3)
C28 0.024(5) 0.047(6) 0.024(5) 0.008(4) 0.009(4) 0.010(5)
C25 0.012(4) 0.030(5) 0.020(4) 0.010(4) -0.002(3) -0.001(4)
C26 0.025(5) 0.039(6) 0.024(5) 0.011(4) 0.004(4) 0.014(4)
C29 0.021(5) 0.032(5) 0.031(5) 0.006(4) -0.003(4) 0.021(4)
C30 0.015(5) 0.040(6) 0.030(5) 0.005(4) -0.003(4) 0.015(4)
C31 0.019(5) 0.028(5) 0.048(6) -0.002(5) 0.009(5) 0.003(4)
C32 0.034(6) 0.023(5) 0.065(8) -0.004(5) 0.020(6) 0.004(5)
C33 0.020(6) 0.046(7) 0.068(9) -0.027(7) -0.006(6) 0.000(5)
C34 0.037(6) 0.044(7) 0.037(6) -0.008(5) 0.008(5) 0.014(5)
C35 0.021(5) 0.020(4) 0.023(4) 0.005(4) 0.004(4) 0.013(4)
C36 0.026(5) 0.026(5) 0.028(5) 0.011(4) 0.003(4) 0.011(4)
C37 0.022(5) 0.020(5) 0.032(5) 0.008(4) 0.006(4) 0.007(4)
C38 0.026(5) 0.034(6) 0.033(5) 0.005(4) 0.007(4) 0.015(4)
C41 0.021(5) 0.021(5) 0.045(6) 0.017(4) 0.013(4) 0.008(4)
C42 0.069(9) 0.031(6) 0.053(8) 0.022(6) 0.011(7) 0.021(6)
C39 0.027(5) 0.028(5) 0.051(7) 0.018(5) 0.021(5) 0.013(4)
C40 0.029(6) 0.036(6) 0.060(7) 0.013(5) 0.027(5) 0.009(5)
C43 0.032(6) 0.025(5) 0.039(6) 0.019(4) 0.017(5) 0.005(4)
C44 0.042(7) 0.041(6) 0.050(7) 0.016(5) 0.024(6) 0.025(5)
C45 0.065(9) 0.066(9) 0.088(11) 0.062(9) 0.048(9) 0.034(8)
C46 0.058(8) 0.045(7) 0.039(7) 0.000(6) 0.025(6) -0.006(6)
C47 0.034(7) 0.100(12) 0.067(9) 0.063(9) 0.021(6) 0.043(7)
C48 0.048(7) 0.081(9) 0.027(5) 0.013(6) 0.006(5) 0.052(7)
C49 0.023(5) 0.022(5) 0.033(5) 0.008(4) 0.012(4) 0.006(4)
C50 0.036(6) 0.027(5) 0.045(6) 0.007(5) 0.019(5) 0.007(5)
C51 0.029(6) 0.040(6) 0.036(6) 0.019(5) 0.009(5) 0.018(5)
C52 0.031(6) 0.034(6) 0.036(6) 0.005(5) 0.006(4) 0.017(5)
C53 0.033(6) 0.052(8) 0.055(8) 0.024(6) 0.006(6) 0.018(6)
C54 0.018(5) 0.018(5) 0.058(7) 0.011(5) 0.002(5) 0.005(4)
C55 0.021(5) 0.018(5) 0.052(7) 0.006(4) -0.001(4) 0.010(4)
C56 0.037(6) 0.023(5) 0.069(8) 0.020(5) 0.012(6) 0.003(5)
Rb1 0.0194(5) 0.0238(5) 0.0243(4) 0.0113(4) 0.0021(4) -0.0042(3)
O1S 0.103(4) 0.107(4) 0.105(4) 0.024(3) 0.028(3) 0.040(3)
C1S 0.103(4) 0.107(4) 0.105(4) 0.024(3) 0.028(3) 0.040(3)
C2S 0.103(4) 0.107(4) 0.105(4) 0.024(3) 0.028(3) 0.040(3)
C3S 0.103(4) 0.107(4) 0.105(4) 0.024(3) 0.028(3) 0.040(3)
C4S 0.103(4) 0.107(4) 0.105(4) 0.024(3) 0.028(3) 0.040(3)
O1 0.092(5) 0.090(5) 0.093(5) 0.021(2) 0.028(2) 0.033(3)
C1A 0.092(5) 0.090(5) 0.093(5) 0.021(2) 0.028(2) 0.033(3)
C1B 0.092(5) 0.090(5) 0.093(5) 0.021(2) 0.028(2) 0.033(3)
C1C 0.092(5) 0.090(5) 0.093(5) 0.021(2) 0.028(2) 0.033(3)
C1D 0.092(5) 0.090(5) 0.093(5) 0.021(2) 0.028(2) 0.033(3)
O1SE 0.103(4) 0.107(4) 0.105(4) 0.024(3) 0.028(3) 0.040(3)
C1SE 0.103(4) 0.107(4) 0.105(4) 0.024(3) 0.028(3) 0.040(3)
C2SE 0.103(4) 0.107(4) 0.105(4) 0.024(3) 0.028(3) 0.040(3)
C3SE 0.103(4) 0.107(4) 0.105(4) 0.024(3) 0.028(3) 0.040(3)
C4SE 0.103(4) 0.107(4) 0.105(4) 0.024(3) 0.028(3) 0.040(3)
O1SB 0.031(3) 0.037(3) 0.041(4) 0.011(3) 0.011(2) 0.007(2)
C1SB 0.036(2) 0.038(2) 0.038(3) 0.0102(18) 0.0115(16) 0.0101(16)
C2SB 0.043(5) 0.034(6) 0.042(3) 0.010(3) 0.016(4) 0.010(4)
C3SB 0.031(3) 0.039(5) 0.040(5) 0.014(4) 0.012(3) 0.006(3)
C4SB 0.035(4) 0.045(5) 0.054(5) 0.005(5) 0.004(4) 0.010(3)
O1SC 0.032(3) 0.038(3) 0.040(3) 0.011(3) 0.010(2) 0.007(2)
C1SC 0.031(3) 0.038(5) 0.043(4) 0.013(3) 0.010(3) 0.006(3)
C2SC 0.035(4) 0.045(5) 0.054(5) 0.005(5) 0.004(4) 0.010(3)
C3SC 0.036(2) 0.038(2) 0.038(3) 0.0102(18) 0.0115(16) 0.0101(16)
C4SC 0.043(5) 0.034(6) 0.042(3) 0.010(3) 0.016(4) 0.010(4)

loop_
_atom_type_symbol
_atom_type_description
_atom_type_scat_dispersion_real
_atom_type_scat_dispersion_imag
_atom_type_scat_source
C C 0.0033 0.0016 'International Tables Vol C Tables 4.2.6.8 and 6.1.1.4'
H H 0.0000 0.0000 'International Tables Vol C Tables 4.2.6.8 and 6.1.1.4'
Ce Ce -0.2486 2.6331 'International Tables Vol C Tables 4.2.6.8 and 6.1.1.4'
N N 0.0061 0.0033 'International Tables Vol C Tables 4.2.6.8 and 6.1.1.4'
O O 0.0106 0.0060 'International Tables Vol C Tables 4.2.6.8 and 6.1.1.4'
P P 0.1023 0.0942 'International Tables Vol C Tables 4.2.6.8 and 6.1.1.4'
Rb Rb -0.9393 2.9676 'International Tables Vol C Tables 4.2.6.8 and 6.1.1.4'

loop_
_exptl_crystal_face_index_h
_exptl_crystal_face_index_k
_exptl_crystal_face_index_l
_exptl_crystal_face_perp_dist
1.00 1.00 1.00 0.1140
-1.00 -1.00 -1.00 0.1150
0.00 0.00 1.00 0.0980
0.00 0.00 -1.00 0.1280
-1.00 1.00 0.00 0.2240
1.00 -1.00 0.00 0.2230
1.00 1.00 -1.00 0.1560
-1.00 -1.00 1.00 0.1500
1.00 0.00 0.00 0.1690
-1.00 0.00 0.00 0.2120
1.00 0.00 1.00 0.1240
1.00 -1.00 1.00 0.1540
-1.00 1.00 -1.00 0.2360
0.00 1.00 -1.00 0.1690
0.00 -1.00 1.00 0.1560
0.00 -1.00 0.00 0.1490
0.00 1.00 0.00 0.1290
-1.00 -1.00 0.00 0.1310
1.00 1.00 0.00 0.1370
-1.00 0.00 1.00 0.1870
1.00 0.00 -1.00 0.2310
0.00 1.00 1.00 0.0860
0.00 -1.00 -1.00 0.1630

loop_
_geom_angle_atom_site_label_1
_geom_angle_atom_site_label_2
_geom_angle_atom_site_label_3
_geom_angle
_geom_angle_site_symmetry_1
_geom_angle_site_symmetry_3
_geom_angle_publ_flag
N1 Ce1 N2 94.6(2) . . ?
N1 Ce1 Rb1 47.86(18) . . ?
N2 Ce1 Rb1 46.80(18) . . ?
N3 Ce1 N1 112.8(3) . . ?
N3 Ce1 N2 113.7(3) . . ?
N3 Ce1 Rb1 123.45(19) . . ?
N4 Ce1 N1 112.9(3) . . ?
N4 Ce1 N2 113.0(3) . . ?
N4 Ce1 N3 109.2(3) . . ?
N4 Ce1 Rb1 127.31(19) . . ?
N1 P1 N5 118.0(4) . . ?
N1 P1 N6 120.7(4) . . ?
N1 P1 N7 113.9(4) . . ?
N1 P1 Rb1 57.3(3) . . ?
N5 P1 N6 91.0(4) . . ?
N5 P1 Rb1 78.5(3) . . ?
N6 P1 Rb1 83.3(3) . . ?
N7 P1 N5 107.0(4) . . ?
N7 P1 N6 103.1(4) . . ?
N7 P1 Rb1 171.2(3) . . ?
N2 P2 N8 120.6(4) . . ?
N2 P2 N9 116.3(4) . . ?
N2 P2 N10 114.3(4) . . ?
N2 P2 Rb1 57.6(3) . . ?
N8 P2 Rb1 92.0(3) . . ?
N9 P2 N8 91.3(4) . . ?
N9 P2 Rb1 68.9(3) . . ?
N10 P2 N8 103.9(4) . . ?
N10 P2 N9 107.4(4) . . ?
N10 P2 Rb1 163.8(3) . . ?
N3 P3 N11 121.1(4) . . ?
N3 P3 N12 121.2(4) . . ?
N3 P3 N13 113.1(4) . . ?
N11 P3 N12 90.4(4) . . ?
N13 P3 N11 103.9(4) . . ?
N13 P3 N12 103.6(4) . . ?
N4 P4 N14 121.3(4) . . ?
N4 P4 N15 120.8(4) . . ?
N4 P4 N16 112.4(4) . . ?
N15 P4 N14 91.0(4) . . ?
N16 P4 N14 103.5(4) . . ?
N16 P4 N15 104.5(4) . . ?
Ce1 N1 Rb1 95.2(2) . . ?
P1 N1 Ce1 160.4(5) . . ?
P1 N1 Rb1 96.6(3) . . ?
Ce1 N2 Rb1 96.4(2) . . ?
P2 N2 Ce1 163.4(5) . . ?
P2 N2 Rb1 95.9(3) . . ?
P3 N3 Ce1 174.0(5) . . ?
P4 N4 Ce1 175.5(5) . . ?
P1 N5 Rb1 73.5(3) . . ?
C1 N5 P1 114.6(6) . . ?
C1 N5 C7 118.7(7) . . ?
C1 N5 Rb1 92.0(5) . . ?
C7 N5 P1 126.7(6) . . ?
C7 N5 Rb1 103.6(5) . . ?
C2 N6 P1 112.7(7) . . ?
C2 N6 C3 118.6(8) . . ?
C3 N6 P1 124.3(7) . . ?
C11 N7 P1 122.7(6) . . ?
C11 N7 C13 115.7(7) . . ?
C13 N7 P1 121.5(6) . . ?
C15 N8 P2 113.5(6) . . ?
C15 N8 C21 115.6(7) . . ?
C21 N8 P2 122.5(6) . . ?
P2 N9 Rb1 81.3(3) . . ?
C16 N9 P2 112.1(6) . . ?
C16 N9 C17 116.2(7) . . ?
C16 N9 Rb1 106.1(5) . . ?
C17 N9 P2 125.5(6) . . ?
C17 N9 Rb1 107.2(5) . . ?
C27 N10 P2 121.9(6) . . ?
C25 N10 P2 121.4(6) . . ?
C25 N10 C27 116.1(7) . . ?
C29 N11 P3 113.8(6) . . ?
C35 N11 P3 125.2(6) . . ?
C35 N11 C29 117.6(7) . . ?
C30 N12 P3 108.3(6) . . ?
C30 N12 C31 115.5(8) . . ?
C31 N12 P3 121.3(7) . . ?
C41 N13 P3 121.2(6) . . ?
C41 N13 C39 116.6(8) . . ?
C39 N13 P3 122.2(7) . . ?
C48 N14 P4 111.3(7) . . ?
C48 N14 C49 118.4(8) . . ?
C49 N14 P4 123.6(6) . . ?
C43 N15 P4 123.7(6) . . ?
C47 N15 P4 111.5(7) . . ?
C47 N15 C43 118.4(9) . . ?
C54 N16 P4 121.8(6) . . ?
C55 N16 P4 121.1(6) . . ?
C55 N16 C54 117.1(8) . . ?
N5 C1 H1A 110.4 . . ?
N5 C1 H1B 110.4 . . ?
N5 C1 C2 106.7(8) . . ?
H1A C1 H1B 108.6 . . ?
C2 C1 H1A 110.4 . . ?
C2 C1 H1B 110.4 . . ?
N6 C2 C1 108.8(8) . . ?
N6 C2 H2A 109.9 . . ?
N6 C2 H2B 109.9 . . ?
N6 C2 Rb1 81.4(6) . . ?
C1 C2 H2A 109.9 . . ?
C1 C2 H2B 109.9 . . ?
C1 C2 Rb1 88.4(6) . . ?
H2A C2 H2B 108.3 . . ?
Rb1 C2 H2A 44.8 . . ?
Rb1 C2 H2B 152.7 . . ?
N6 C3 C4 109.5(9) . . ?
N6 C3 C5 112.2(10) . . ?
N6 C3 C6 109.8(9) . . ?
C5 C3 C4 105.5(10) . . ?
C5 C3 C6 112.6(11) . . ?
C6 C3 C4 107.0(10) . . ?
C3 C4 H4A 109.5 . . ?
C3 C4 H4B 109.5 . . ?
C3 C4 H4C 109.5 . . ?
H4A C4 H4B 109.5 . . ?
H4A C4 H4C 109.5 . . ?
H4B C4 H4C 109.5 . . ?
C3 C5 H5A 109.5 . . ?
C3 C5 H5B 109.5 . . ?
C3 C5 H5C 109.5 . . ?
H5A C5 H5B 109.5 . . ?
H5A C5 H5C 109.5 . . ?
H5B C5 H5C 109.5 . . ?
C3 C6 H6A 109.5 . . ?
C3 C6 H6B 109.5 . . ?
C3 C6 H6C 109.5 . . ?
C3 C6 Rb1 107.5(7) . . ?
H6A C6 H6B 109.5 . . ?
H6A C6 H6C 109.5 . . ?
H6B C6 H6C 109.5 . . ?
Rb1 C6 H6A 45.4 . . ?
Rb1 C6 H6B 141.2 . . ?
Rb1 C6 H6C 67.8 . . ?
N5 C7 C8 109.8(8) . . ?
N5 C7 C9 109.6(8) . . ?
N5 C7 C10 112.6(7) . . ?
C8 C7 C9 108.9(8) . . ?
C8 C7 C10 108.4(8) . . ?
C10 C7 C9 107.5(9) . . ?
C7 C8 H8A 109.5 . . ?
C7 C8 H8B 109.5 . . ?
C7 C8 H8C 109.5 . . ?
C7 C8 Rb1 101.2(6) . . ?
H8A C8 H8B 109.5 . . ?
H8A C8 H8C 109.5 . . ?
H8B C8 H8C 109.5 . . ?
Rb1 C8 H8A 76.7 . . ?
Rb1 C8 H8B 143.7 . . ?
Rb1 C8 H8C 39.6 . . ?
C7 C9 H9A 109.5 . . ?
C7 C9 H9B 109.5 . . ?
C7 C9 H9C 109.5 . . ?
H9A C9 H9B 109.5 . . ?
H9A C9 H9C 109.5 . . ?
H9B C9 H9C 109.5 . . ?
C7 C10 H10A 109.5 . . ?
C7 C10 H10B 109.5 . . ?
C7 C10 H10C 109.5 . . ?
H10A C10 H10B 109.5 . . ?
H10A C10 H10C 109.5 . . ?
H10B C10 H10C 109.5 . . ?
N7 C11 H11A 108.6 . . ?
N7 C11 H11B 108.6 . . ?
N7 C11 C12 114.4(9) . . ?
H11A C11 H11B 107.6 . . ?
C12 C11 H11A 108.6 . . ?
C12 C11 H11B 108.6 . . ?
C11 C12 H12A 109.5 . . ?
C11 C12 H12B 109.5 . . ?
C11 C12 H12C 109.5 . . ?
H12A C12 H12B 109.5 . . ?
H12A C12 H12C 109.5 . . ?
H12B C12 H12C 109.5 . . ?
N7 C13 H13A 108.7 . . ?
N7 C13 H13B 108.7 . . ?
N7 C13 C14 114.1(8) . . ?
H13A C13 H13B 107.6 . . ?
C14 C13 H13A 108.7 . . ?
C14 C13 H13B 108.7 . . ?
C13 C14 H14A 109.5 . . ?
C13 C14 H14B 109.5 . . ?
C13 C14 H14C 109.5 . . ?
H14A C14 H14B 109.5 . . ?
H14A C14 H14C 109.5 . . ?
H14B C14 H14C 109.5 . . ?
N8 C15 H15A 110.6 . . ?
N8 C15 H15B 110.6 . . ?
N8 C15 C16 105.8(7) . . ?
H15A C15 H15B 108.7 . . ?
C16 C15 H15A 110.6 . . ?
C16 C15 H15B 110.6 . . ?
N9 C16 C15 105.7(7) . . ?
N9 C16 H16A 110.6 . . ?
N9 C16 H16B 110.6 . . ?
C15 C16 H16A 110.6 . . ?
C15 C16 H16B 110.6 . . ?
H16A C16 H16B 108.7 . . ?
N9 C17 C18 110.7(8) . . ?
N9 C17 C19 111.3(8) . . ?
N9 C17 C20 108.4(8) . . ?
C18 C17 C19 108.6(9) . . ?
C18 C17 C20 110.0(9) . . ?
C20 C17 C19 107.8(9) . . ?
C17 C18 H18A 109.5 . . ?
C17 C18 H18B 109.5 . . ?
C17 C18 H18C 109.5 . . ?
H18A C18 H18B 109.5 . . ?
H18A C18 H18C 109.5 . . ?
H18B C18 H18C 109.5 . . ?
C17 C19 H19A 109.5 . . ?
C17 C19 H19B 109.5 . . ?
C17 C19 H19C 109.5 . . ?
H19A C19 H19B 109.5 . . ?
H19A C19 H19C 109.5 . . ?
H19B C19 H19C 109.5 . . ?
C17 C20 H20A 109.5 . . ?
C17 C20 H20B 109.5 . . ?
C17 C20 H20C 109.5 . . ?
H20A C20 H20B 109.5 . . ?
H20A C20 H20C 109.5 . . ?
H20B C20 H20C 109.5 . . ?
N8 C21 C22 111.2(8) . . ?
N8 C21 C23 111.5(9) . . ?
N8 C21 C24 108.6(7) . . ?
C22 C21 C23 109.7(8) . . ?
C22 C21 C24 107.3(8) . . ?
C23 C21 C24 108.4(8) . . ?
C21 C22 H22A 109.5 . . ?
C21 C22 H22B 109.5 . . ?
C21 C22 H22C 109.5 . . ?
H22A C22 H22B 109.5 . . ?
H22A C22 H22C 109.5 . . ?
H22B C22 H22C 109.5 . . ?
C21 C23 H23A 109.5 . . ?
C21 C23 H23B 109.5 . . ?
C21 C23 H23C 109.5 . . ?
H23A C23 H23B 109.5 . . ?
H23A C23 H23C 109.5 . . ?
H23B C23 H23C 109.5 . . ?
C21 C24 H24A 109.5 . . ?
C21 C24 H24B 109.5 . . ?
C21 C24 H24C 109.5 . . ?
H24A C24 H24B 109.5 . . ?
H24A C24 H24C 109.5 . . ?
H24B C24 H24C 109.5 . . ?
N10 C27 H25A 108.9 . . ?
N10 C27 H25B 108.9 . . ?
N10 C27 C28 113.3(8) . . ?
H25A C27 H25B 107.7 . . ?
C28 C27 H25A 108.9 . . ?
C28 C27 H25B 108.9 . . ?
C27 C28 H26A 109.5 . . ?
C27 C28 H26B 109.5 . . ?
C27 C28 H26C 109.5 . . ?
H26A C28 H26B 109.5 . . ?
H26A C28 H26C 109.5 . . ?
H26B C28 H26C 109.5 . . ?
N10 C25 H27A 108.7 . . ?
N10 C25 H27B 108.7 . . ?
N10 C25 C26 114.4(8) . . ?
H27A C25 H27B 107.6 . . ?
C26 C25 H27A 108.7 . . ?
C26 C25 H27B 108.7 . . ?
C25 C26 H28A 109.5 . . ?
C25 C26 H28B 109.5 . . ?
C25 C26 H28C 109.5 . . ?
H28A C26 H28B 109.5 . . ?
H28A C26 H28C 109.5 . . ?
H28B C26 H28C 109.5 . . ?
N11 C29 H29A 110.5 . . ?
N11 C29 H29B 110.5 . . ?
N11 C29 C30 106.1(7) . . ?
H29A C29 H29B 108.7 . . ?
C30 C29 H29A 110.5 . . ?
C30 C29 H29B 110.5 . . ?
N12 C30 C29 104.7(8) . . ?
N12 C30 H30A 110.8 . . ?
N12 C30 H30B 110.8 . . ?
C29 C30 H30A 110.8 . . ?
C29 C30 H30B 110.8 . . ?
H30A C30 H30B 108.9 . . ?
N12 C31 C32 109.3(9) . . ?
N12 C31 C33 107.7(9) . . ?
N12 C31 C34 112.6(9) . . ?
C32 C31 C33 108.8(10) . . ?
C32 C31 C34 108.8(9) . . ?
C34 C31 C33 109.6(11) . . ?
C31 C32 H32A 109.5 . . ?
C31 C32 H32B 109.5 . . ?
C31 C32 H32C 109.5 . . ?
H32A C32 H32B 109.5 . . ?
H32A C32 H32C 109.5 . . ?
H32B C32 H32C 109.5 . . ?
C31 C33 H33A 109.5 . . ?
C31 C33 H33B 109.5 . . ?
C31 C33 H33C 109.5 . . ?
H33A C33 H33B 109.5 . . ?
H33A C33 H33C 109.5 . . ?
H33B C33 H33C 109.5 . . ?
C31 C34 H34A 109.5 . . ?
C31 C34 H34B 109.5 . . ?
C31 C34 H34C 109.5 . . ?
H34A C34 H34B 109.5 . . ?
H34A C34 H34C 109.5 . . ?
H34B C34 H34C 109.5 . . ?
N11 C35 C36 110.3(7) . . ?
N11 C35 C37 111.0(8) . . ?
N11 C35 C38 109.7(8) . . ?
C36 C35 C38 107.7(8) . . ?
C37 C35 C36 108.6(8) . . ?
C37 C35 C38 109.5(8) . . ?
C35 C36 H36A 109.5 . . ?
C35 C36 H36B 109.5 . . ?
C35 C36 H36C 109.5 . . ?
H36A C36 H36B 109.5 . . ?
H36A C36 H36C 109.5 . . ?
H36B C36 H36C 109.5 . . ?
C35 C37 H37A 109.5 . . ?
C35 C37 H37B 109.5 . . ?
C35 C37 H37C 109.5 . . ?
H37A C37 H37B 109.5 . . ?
H37A C37 H37C 109.5 . . ?
H37B C37 H37C 109.5 . . ?
C35 C38 H38A 109.5 . . ?
C35 C38 H38B 109.5 . . ?
C35 C38 H38C 109.5 . . ?
H38A C38 H38B 109.5 . . ?
H38A C38 H38C 109.5 . . ?
H38B C38 H38C 109.5 . . ?
N13 C41 H39A 108.6 . . ?
N13 C41 H39B 108.6 . . ?
N13 C41 C42 114.5(9) . . ?
H39A C41 H39B 107.6 . . ?
C42 C41 H39A 108.6 . . ?
C42 C41 H39B 108.6 . . ?
C41 C42 H40A 109.5 . . ?
C41 C42 H40B 109.5 . . ?
C41 C42 H40C 109.5 . . ?
H40A C42 H40B 109.5 . . ?
H40A C42 H40C 109.5 . . ?
H40B C42 H40C 109.5 . . ?
N13 C39 H41A 108.6 . . ?
N13 C39 H41B 108.6 . . ?
N13 C39 C40 114.6(9) . . ?
H41A C39 H41B 107.6 . . ?
C40 C39 H41A 108.6 . . ?
C40 C39 H41B 108.6 . . ?
C39 C40 H42A 109.5 . . ?
C39 C40 H42B 109.5 . . ?
C39 C40 H42C 109.5 . . ?
H42A C40 H42B 109.5 . . ?
H42A C40 H42C 109.5 . . ?
H42B C40 H42C 109.5 . . ?
N15 C43 C44 110.5(9) . . ?
N15 C43 C45 109.4(10) . . ?
N15 C43 C46 110.6(8) . . ?
C44 C43 C45 107.3(10) . . ?
C44 C43 C46 110.0(10) . . ?
C45 C43 C46 109.1(11) . . ?
C43 C44 H44A 109.5 . . ?
C43 C44 H44B 109.5 . . ?
C43 C44 H44C 109.5 . . ?
H44A C44 H44B 109.5 . . ?
H44A C44 H44C 109.5 . . ?
H44B C44 H44C 109.5 . . ?
C43 C45 H45A 109.5 . . ?
C43 C45 H45B 109.5 . . ?
C43 C45 H45C 109.5 . . ?
H45A C45 H45B 109.5 . . ?
H45A C45 H45C 109.5 . . ?
H45B C45 H45C 109.5 . . ?
C43 C46 H46A 109.5 . . ?
C43 C46 H46B 109.5 . . ?
C43 C46 H46C 109.5 . . ?
H46A C46 H46B 109.5 . . ?
H46A C46 H46C 109.5 . . ?
H46B C46 H46C 109.5 . . ?
N15 C47 H47A 109.5 . . ?
N15 C47 H47B 109.5 . . ?
H47A C47 H47B 108.1 . . ?
C48 C47 N15 110.6(9) . . ?
C48 C47 H47A 109.5 . . ?
C48 C47 H47B 109.5 . . ?
N14 C48 H48A 109.5 . . ?
N14 C48 H48B 109.5 . . ?
C47 C48 N14 110.6(9) . . ?
C47 C48 H48A 109.5 . . ?
C47 C48 H48B 109.5 . . ?
H48A C48 H48B 108.1 . . ?
N14 C49 C50 110.6(8) . . ?
N14 C49 C51 111.0(8) . . ?
N14 C49 C52 108.9(8) . . ?
C51 C49 C50 108.8(9) . . ?
C51 C49 C52 108.0(9) . . ?
C52 C49 C50 109.5(9) . . ?
C49 C50 H50A 109.5 . . ?
C49 C50 H50B 109.5 . . ?
C49 C50 H50C 109.5 . . ?
H50A C50 H50B 109.5 . . ?
H50A C50 H50C 109.5 . . ?
H50B C50 H50C 109.5 . . ?
C49 C51 H51A 109.5 . . ?
C49 C51 H51B 109.5 . . ?
C49 C51 H51C 109.5 . . ?
H51A C51 H51B 109.5 . . ?
H51A C51 H51C 109.5 . . ?
H51B C51 H51C 109.5 . . ?
C49 C52 H52A 109.5 . . ?
C49 C52 H52B 109.5 . . ?
C49 C52 H52C 109.5 . . ?
H52A C52 H52B 109.5 . . ?
H52A C52 H52C 109.5 . . ?
H52B C52 H52C 109.5 . . ?
H53A C53 H53B 109.5 . . ?
H53A C53 H53C 109.5 . . ?
H53B C53 H53C 109.5 . . ?
C54 C53 H53A 109.5 . . ?
C54 C53 H53B 109.5 . . ?
C54 C53 H53C 109.5 . . ?
N16 C54 C53 114.2(9) . . ?
N16 C54 H54A 108.7 . . ?
N16 C54 H54B 108.7 . . ?
C53 C54 H54A 108.7 . . ?
C53 C54 H54B 108.7 . . ?
H54A C54 H54B 107.6 . . ?
N16 C55 H55A 108.6 . . ?
N16 C55 H55B 108.6 . . ?
N16 C55 C56 114.6(9) . . ?
H55A C55 H55B 107.6 . . ?
C56 C55 H55A 108.6 . . ?
C56 C55 H55B 108.6 . . ?
C55 C56 H56A 109.5 . . ?
C55 C56 H56B 109.5 . . ?
C55 C56 H56C 109.5 . . ?
H56A C56 H56B 109.5 . . ?
H56A C56 H56C 109.5 . . ?
H56B C56 H56C 109.5 . . ?
N2 Rb1 N1 73.68(18) . . ?
N2 Rb1 O1SC 148.6(3) . . ?
O1SB Rb1 N1 142.8(4) . . ?
O1SB Rb1 N2 143.0(3) . . ?
O1SC Rb1 N1 136.9(3) . . ?
C1S O1S C3S 114.7(7) . . ?
O1S C1S H1SE 109.1 . . ?
O1S C1S H1SF 109.1 . . ?
O1S C1S C2S 112.6(9) . . ?
H1SE C1S H1SF 107.8 . . ?
C2S C1S H1SE 109.1 . . ?
C2S C1S H1SF 109.1 . . ?
C1S C2S H2SG 109.5 . . ?
C1S C2S H2SH 109.5 . . ?
C1S C2S H2SI 109.5 . . ?
H2SG C2S H2SH 109.5 . . ?
H2SG C2S H2SI 109.5 . . ?
H2SH C2S H2SI 109.5 . . ?
O1S C3S H3SE 108.7 . . ?
O1S C3S H3SF 108.7 . . ?
O1S C3S C4S 114.3(9) . . ?
H3SE C3S H3SF 107.6 . . ?
C4S C3S H3SE 108.7 . . ?
C4S C3S H3SF 108.7 . . ?
C3S C4S H4SG 109.5 . . ?
C3S C4S H4SH 109.5 . . ?
C3S C4S H4SI 109.5 . . ?
H4SG C4S H4SH 109.5 . . ?
H4SG C4S H4SI 109.5 . . ?
H4SH C4S H4SI 109.5 . . ?
C1C O1 C1A 114.8(7) . . ?
O1 C1A H1AA 109.1 . . ?
O1 C1A H1AB 109.1 . . ?
O1 C1A C1B 112.6(9) . . ?
H1AA C1A H1AB 107.8 . . ?
C1B C1A H1AA 109.1 . . ?
C1B C1A H1AB 109.1 . . ?
C1A C1B H1BA 109.5 . . ?
C1A C1B H1BB 109.5 . . ?
C1A C1B H1BC 109.5 . . ?
H1BA C1B H1BB 109.5 . . ?
H1BA C1B H1BC 109.5 . . ?
H1BB C1B H1BC 109.5 . . ?
O1 C1C H1CA 108.7 . . ?
O1 C1C H1CB 108.7 . . ?
O1 C1C C1D 114.4(9) . . ?
H1CA C1C H1CB 107.6 . . ?
C1D C1C H1CA 108.7 . . ?
C1D C1C H1CB 108.7 . . ?
C1C C1D H1DA 109.5 . . ?
C1C C1D H1DB 109.5 . . ?
C1C C1D H1DC 109.5 . . ?
H1DA C1D H1DB 109.5 . . ?
H1DA C1D H1DC 109.5 . . ?
H1DB C1D H1DC 109.5 . . ?
C3SE O1SE C1SE 114.7(7) . . ?
O1SE C1SE H1SG 109.1 . . ?
O1SE C1SE H1SH 109.1 . . ?
O1SE C1SE C2SE 112.6(9) . . ?
H1SG C1SE H1SH 107.8 . . ?
C2SE C1SE H1SG 109.1 . . ?
C2SE C1SE H1SH 109.1 . . ?
C1SE C2SE H2SJ 109.5 . . ?
C1SE C2SE H2SK 109.5 . . ?
C1SE C2SE H2SL 109.5 . . ?
H2SJ C2SE H2SK 109.5 . . ?
H2SJ C2SE H2SL 109.5 . . ?
H2SK C2SE H2SL 109.5 . . ?
O1SE C3SE H3SG 108.7 . . ?
O1SE C3SE H3SH 108.7 . . ?
O1SE C3SE C4SE 114.3(9) . . ?
H3SG C3SE H3SH 107.6 . . ?
C4SE C3SE H3SG 108.7 . . ?
C4SE C3SE H3SH 108.7 . . ?
C3SE C4SE H4SJ 109.5 . . ?
C3SE C4SE H4SK 109.5 . . ?
C3SE C4SE H4SL 109.5 . . ?
H4SJ C4SE H4SK 109.5 . . ?
H4SJ C4SE H4SL 109.5 . . ?
H4SK C4SE H4SL 109.5 . . ?
C1SB O1SB Rb1 119.3(9) . . ?
C3SB O1SB Rb1 125.7(9) . . ?
C3SB O1SB C1SB 114.7(7) . . ?
O1SB C1SB H1SA 109.1 . . ?
O1SB C1SB H1SB 109.1 . . ?
O1SB C1SB C2SB 112.6(9) . . ?
H1SA C1SB H1SB 107.8 . . ?
C2SB C1SB H1SA 109.1 . . ?
C2SB C1SB H1SB 109.1 . . ?
C1SB C2SB H2SA 109.5 . . ?
C1SB C2SB H2SB 109.5 . . ?
C1SB C2SB H2SC 109.5 . . ?
H2SA C2SB H2SB 109.5 . . ?
H2SA C2SB H2SC 109.5 . . ?
H2SB C2SB H2SC 109.5 . . ?
O1SB C3SB H3SA 108.7 . . ?
O1SB C3SB H3SB 108.7 . . ?
O1SB C3SB C4SB 114.3(9) . . ?
H3SA C3SB H3SB 107.6 . . ?
C4SB C3SB H3SA 108.7 . . ?
C4SB C3SB H3SB 108.7 . . ?
C3SB C4SB H4SA 109.5 . . ?
C3SB C4SB H4SB 109.5 . . ?
C3SB C4SB H4SC 109.5 . . ?
H4SA C4SB H4SB 109.5 . . ?
H4SA C4SB H4SC 109.5 . . ?
H4SB C4SB H4SC 109.5 . . ?
C1SC O1SC Rb1 117.0(9) . . ?
C1SC O1SC C3SC 114.7(7) . . ?
C3SC O1SC Rb1 127.7(9) . . ?
O1SC C1SC H1SC 109.1 . . ?
O1SC C1SC H1SD 109.1 . . ?
O1SC C1SC C2SC 112.6(9) . . ?
H1SC C1SC H1SD 107.8 . . ?
C2SC C1SC H1SC 109.1 . . ?
C2SC C1SC H1SD 109.1 . . ?
C1SC C2SC H2SD 109.5 . . ?
C1SC C2SC H2SE 109.5 . . ?
C1SC C2SC H2SF 109.5 . . ?
H2SD C2SC H2SE 109.5 . . ?
H2SD C2SC H2SF 109.5 . . ?
H2SE C2SC H2SF 109.5 . . ?
O1SC C3SC H3SC 108.7 . . ?
O1SC C3SC H3SD 108.7 . . ?
O1SC C3SC C4SC 114.3(9) . . ?
H3SC C3SC H3SD 107.6 . . ?
C4SC C3SC H3SC 108.7 . . ?
C4SC C3SC H3SD 108.7 . . ?
C3SC C4SC H4SD 109.5 . . ?
C3SC C4SC H4SE 109.5 . . ?
C3SC C4SC H4SF 109.5 . . ?
H4SD C4SC H4SE 109.5 . . ?
H4SD C4SC H4SF 109.5 . . ?
H4SE C4SC H4SF 109.5 . . ?

loop_
_geom_bond_atom_site_label_1
_geom_bond_atom_site_label_2
_geom_bond_distance
_geom_bond_site_symmetry_2
_geom_bond_publ_flag
Ce1 N1 2.380(7) . ?
Ce1 N2 2.381(7) . ?
Ce1 N3 2.335(7) . ?
Ce1 N4 2.322(7) . ?
Ce1 Rb1 3.9474(9) . ?
P1 N1 1.535(7) . ?
P1 N5 1.697(8) . ?
P1 N6 1.730(8) . ?
P1 N7 1.660(8) . ?
P1 Rb1 3.469(2) . ?
P2 N2 1.529(7) . ?
P2 N8 1.717(7) . ?
P2 N9 1.713(7) . ?
P2 N10 1.689(8) . ?
P2 Rb1 3.411(2) . ?
P3 N3 1.533(7) . ?
P3 N11 1.695(8) . ?
P3 N12 1.724(8) . ?
P3 N13 1.685(8) . ?
P4 N4 1.538(7) . ?
P4 N14 1.718(8) . ?
P4 N15 1.704(8) . ?
P4 N16 1.675(8) . ?
N1 Rb1 2.939(7) . ?
N2 Rb1 2.896(7) . ?
N5 C1 1.461(12) . ?
N5 C7 1.469(13) . ?
N5 Rb1 3.545(9) . ?
N6 C2 1.424(13) . ?
N6 C3 1.473(12) . ?
N7 C11 1.439(12) . ?
N7 C13 1.465(11) . ?
N8 C15 1.447(11) . ?
N8 C21 1.476(12) . ?
N9 C16 1.477(11) . ?
N9 C17 1.490(11) . ?
N9 Rb1 3.219(8) . ?
N10 C27 1.471(11) . ?
N10 C25 1.461(11) . ?
N11 C29 1.461(11) . ?
N11 C35 1.458(12) . ?
N12 C30 1.456(13) . ?
N12 C31 1.485(13) . ?
N13 C41 1.461(12) . ?
N13 C39 1.461(12) . ?
N14 C48 1.434(12) . ?
N14 C49 1.486(13) . ?
N15 C43 1.482(13) . ?
N15 C47 1.438(13) . ?
N16 C54 1.463(12) . ?
N16 C55 1.456(12) . ?
C1 H1A 0.9900 . ?
C1 H1B 0.9900 . ?
C1 C2 1.490(15) . ?
C2 H2A 0.9900 . ?
C2 H2B 0.9900 . ?
C2 Rb1 3.627(12) . ?
C3 C4 1.561(17) . ?
C3 C5 1.478(17) . ?
C3 C6 1.518(15) . ?
C4 H4A 0.9800 . ?
C4 H4B 0.9800 . ?
C4 H4C 0.9800 . ?
C5 H5A 0.9800 . ?
C5 H5B 0.9800 . ?
C5 H5C 0.9800 . ?
C6 H6A 0.9800 . ?
C6 H6B 0.9800 . ?
C6 H6C 0.9800 . ?
C6 Rb1 3.564(14) . ?
C7 C8 1.519(14) . ?
C7 C9 1.549(13) . ?
C7 C10 1.535(14) . ?
C8 H8A 0.9800 . ?
C8 H8B 0.9800 . ?
C8 H8C 0.9800 . ?
C8 Rb1 3.571(10) . ?
C9 H9A 0.9800 . ?
C9 H9B 0.9800 . ?
C9 H9C 0.9800 . ?
C10 H10A 0.9800 . ?
C10 H10B 0.9800 . ?
C10 H10C 0.9800 . ?
C11 H11A 0.9900 . ?
C11 H11B 0.9900 . ?
C11 C12 1.520(15) . ?
C12 H12A 0.9800 . ?
C12 H12B 0.9800 . ?
C12 H12C 0.9800 . ?
C13 H13A 0.9900 . ?
C13 H13B 0.9900 . ?
C13 C14 1.531(12) . ?
C14 H14A 0.9800 . ?
C14 H14B 0.9800 . ?
C14 H14C 0.9800 . ?
C15 H15A 0.9900 . ?
C15 H15B 0.9900 . ?
C15 C16 1.508(13) . ?
C16 H16A 0.9900 . ?
C16 H16B 0.9900 . ?
C17 C18 1.507(13) . ?
C17 C19 1.543(14) . ?
C17 C20 1.523(15) . ?
C18 H18A 0.9800 . ?
C18 H18B 0.9800 . ?
C18 H18C 0.9800 . ?
C19 H19A 0.9800 . ?
C19 H19B 0.9800 . ?
C19 H19C 0.9800 . ?
C20 H20A 0.9800 . ?
C20 H20B 0.9800 . ?
C20 H20C 0.9800 . ?
C21 C22 1.510(14) . ?
C21 C23 1.535(15) . ?
C21 C24 1.557(12) . ?
C22 H22A 0.9800 . ?
C22 H22B 0.9800 . ?
C22 H22C 0.9800 . ?
C23 H23A 0.9800 . ?
C23 H23B 0.9800 . ?
C23 H23C 0.9800 . ?
C24 H24A 0.9800 . ?
C24 H24B 0.9800 . ?
C24 H24C 0.9800 . ?
C27 H25A 0.9900 . ?
C27 H25B 0.9900 . ?
C27 C28 1.514(13) . ?
C28 H26A 0.9800 . ?
C28 H26B 0.9800 . ?
C28 H26C 0.9800 . ?
C25 H27A 0.9900 . ?
C25 H27B 0.9900 . ?
C25 C26 1.522(13) . ?
C26 H28A 0.9800 . ?
C26 H28B 0.9800 . ?
C26 H28C 0.9800 . ?
C29 H29A 0.9900 . ?
C29 H29B 0.9900 . ?
C29 C30 1.514(14) . ?
C30 H30A 0.9900 . ?
C30 H30B 0.9900 . ?
C31 C32 1.518(17) . ?
C31 C33 1.549(15) . ?
C31 C34 1.529(16) . ?
C32 H32A 0.9800 . ?
C32 H32B 0.9800 . ?
C32 H32C 0.9800 . ?
C33 H33A 0.9800 . ?
C33 H33B 0.9800 . ?
C33 H33C 0.9800 . ?
C34 H34A 0.9800 . ?
C34 H34B 0.9800 . ?
C34 H34C 0.9800 . ?
C35 C36 1.539(12) . ?
C35 C37 1.524(13) . ?
C35 C38 1.545(13) . ?
C36 H36A 0.9800 . ?
C36 H36B 0.9800 . ?
C36 H36C 0.9800 . ?
C37 H37A 0.9800 . ?
C37 H37B 0.9800 . ?
C37 H37C 0.9800 . ?
C38 H38A 0.9800 . ?
C38 H38B 0.9800 . ?
C38 H38C 0.9800 . ?
C41 H39A 0.9900 . ?
C41 H39B 0.9900 . ?
C41 C42 1.522(17) . ?
C42 H40A 0.9800 . ?
C42 H40B 0.9800 . ?
C42 H40C 0.9800 . ?
C39 H41A 0.9900 . ?
C39 H41B 0.9900 . ?
C39 C40 1.525(15) . ?
C40 H42A 0.9800 . ?
C40 H42B 0.9800 . ?
C40 H42C 0.9800 . ?
C43 C44 1.514(16) . ?
C43 C45 1.526(15) . ?
C43 C46 1.534(16) . ?
C44 H44A 0.9800 . ?
C44 H44B 0.9800 . ?
C44 H44C 0.9800 . ?
C45 H45A 0.9800 . ?
C45 H45B 0.9800 . ?
C45 H45C 0.9800 . ?
C46 H46A 0.9800 . ?
C46 H46B 0.9800 . ?
C46 H46C 0.9800 . ?
C47 H47A 0.9900 . ?
C47 H47B 0.9900 . ?
C47 C48 1.431(11) . ?
C48 H48A 0.9900 . ?
C48 H48B 0.9900 . ?
C49 C50 1.532(14) . ?
C49 C51 1.522(14) . ?
C49 C52 1.527(14) . ?
C50 H50A 0.9800 . ?
C50 H50B 0.9800 . ?
C50 H50C 0.9800 . ?
C51 H51A 0.9800 . ?
C51 H51B 0.9800 . ?
C51 H51C 0.9800 . ?
C52 H52A 0.9800 . ?
C52 H52B 0.9800 . ?
C52 H52C 0.9800 . ?
C53 H53A 0.9800 . ?
C53 H53B 0.9800 . ?
C53 H53C 0.9800 . ?
C53 C54 1.534(17) . ?
C54 H54A 0.9900 . ?
C54 H54B 0.9900 . ?
C55 H55A 0.9900 . ?
C55 H55B 0.9900 . ?
C55 C56 1.485(15) . ?
C56 H56A 0.9800 . ?
C56 H56B 0.9800 . ?
C56 H56C 0.9800 . ?
Rb1 O1SB 2.884(10) . ?
Rb1 O1SC 2.903(10) . ?
O1S C1S 1.422(2) . ?
O1S C3S 1.422(2) . ?
C1S H1SE 0.9900 . ?
C1S H1SF 0.9900 . ?
C1S C2S 1.5202(15) . ?
C2S H2SG 0.9800 . ?
C2S H2SH 0.9800 . ?
C2S H2SI 0.9800 . ?
C3S H3SE 0.9900 . ?
C3S H3SF 0.9900 . ?
C3S C4S 1.5200(16) . ?
C4S H4SG 0.9800 . ?
C4S H4SH 0.9800 . ?
C4S H4SI 0.9800 . ?
O1 C1A 1.4210(17) . ?
O1 C1C 1.4207(17) . ?
C1A H1AA 0.9900 . ?
C1A H1AB 0.9900 . ?
C1A C1B 1.5203(15) . ?
C1B H1BA 0.9800 . ?
C1B H1BB 0.9800 . ?
C1B H1BC 0.9800 . ?
C1C H1CA 0.9900 . ?
C1C H1CB 0.9900 . ?
C1C C1D 1.5203(15) . ?
C1D H1DA 0.9800 . ?
C1D H1DB 0.9800 . ?
C1D H1DC 0.9800 . ?
O1SE C1SE 1.421(2) . ?
O1SE C3SE 1.421(2) . ?
C1SE H1SG 0.9900 . ?
C1SE H1SH 0.9900 . ?
C1SE C2SE 1.520(2) . ?
C2SE H2SJ 0.9800 . ?
C2SE H2SK 0.9800 . ?
C2SE H2SL 0.9800 . ?
C3SE H3SG 0.9900 . ?
C3SE H3SH 0.9900 . ?
C3SE C4SE 1.520(2) . ?
C4SE H4SJ 0.9800 . ?
C4SE H4SK 0.9800 . ?
C4SE H4SL 0.9800 . ?
O1SB C1SB 1.422(2) . ?
O1SB C3SB 1.422(2) . ?
C1SB H1SA 0.9900 . ?
C1SB H1SB 0.9900 . ?
C1SB C2SB 1.520(2) . ?
C2SB H2SA 0.9800 . ?
C2SB H2SB 0.9800 . ?
C2SB H2SC 0.9800 . ?
C3SB H3SA 0.9900 . ?
C3SB H3SB 0.9900 . ?
C3SB C4SB 1.520(2) . ?
C4SB H4SA 0.9800 . ?
C4SB H4SB 0.9800 . ?
C4SB H4SC 0.9800 . ?
O1SC C1SC 1.422(2) . ?
O1SC C3SC 1.422(2) . ?
C1SC H1SC 0.9900 . ?
C1SC H1SD 0.9900 . ?
C1SC C2SC 1.5202(16) . ?
C2SC H2SD 0.9800 . ?
C2SC H2SE 0.9800 . ?
C2SC H2SF 0.9800 . ?
C3SC H3SC 0.9900 . ?
C3SC H3SD 0.9900 . ?
C3SC C4SC 1.5202(15) . ?
C4SC H4SD 0.9800 . ?
C4SC H4SE 0.9800 . ?
C4SC H4SF 0.9800 . ?

loop_
_geom_torsion_atom_site_label_1
_geom_torsion_atom_site_label_2
_geom_torsion_atom_site_label_3
_geom_torsion_atom_site_label_4
_geom_torsion
_geom_torsion_site_symmetry_1
_geom_torsion_site_symmetry_2
_geom_torsion_site_symmetry_3
_geom_torsion_site_symmetry_4
_geom_torsion_publ_flag
P1 N5 C1 C2 15.7(10) . . . . ?
P1 N5 C7 C8 -102.0(9) . . . . ?
P1 N5 C7 C9 138.4(8) . . . . ?
P1 N5 C7 C10 18.8(12) . . . . ?
P1 N6 C2 C1 25.5(11) . . . . ?
P1 N6 C2 Rb1 -59.8(5) . . . . ?
P1 N6 C3 C4 -39.0(12) . . . . ?
P1 N6 C3 C5 -155.7(10) . . . . ?
P1 N6 C3 C6 78.3(12) . . . . ?
P1 N7 C11 C12 129.2(8) . . . . ?
P1 N7 C13 C14 121.5(8) . . . . ?
P2 N8 C15 C16 -28.2(9) . . . . ?
P2 N8 C21 C22 37.4(11) . . . . ?
P2 N8 C21 C23 -85.3(10) . . . . ?
P2 N8 C21 C24 155.3(7) . . . . ?
P2 N9 C16 C15 -29.7(9) . . . . ?
P2 N9 C17 C18 30.0(11) . . . . ?
P2 N9 C17 C19 -90.8(9) . . . . ?
P2 N9 C17 C20 150.8(8) . . . . ?
P2 N10 C27 C28 135.3(7) . . . . ?
P2 N10 C25 C26 109.7(8) . . . . ?
P3 N11 C29 C30 10.3(10) . . . . ?
P3 N11 C35 C36 37.2(11) . . . . ?
P3 N11 C35 C37 -83.2(9) . . . . ?
P3 N11 C35 C38 155.6(7) . . . . ?
P3 N12 C30 C29 43.4(9) . . . . ?
P3 N12 C31 C32 -44.5(11) . . . . ?
P3 N12 C31 C33 -162.6(9) . . . . ?
P3 N12 C31 C34 76.5(12) . . . . ?
P3 N13 C41 C42 -117.6(10) . . . . ?
P3 N13 C39 C40 -121.7(9) . . . . ?
P4 N14 C48 C47 -15.0(15) . . . . ?
P4 N14 C49 C50 -81.0(10) . . . . ?
P4 N14 C49 C51 39.9(11) . . . . ?
P4 N14 C49 C52 158.6(7) . . . . ?
P4 N15 C43 C44 -39.4(11) . . . . ?
P4 N15 C43 C45 -157.3(9) . . . . ?
P4 N15 C43 C46 82.6(11) . . . . ?
P4 N15 C47 C48 15.3(16) . . . . ?
P4 N16 C54 C53 -123.7(9) . . . . ?
P4 N16 C55 C56 -130.4(9) . . . . ?
N1 P1 N5 C1 -127.6(7) . . . . ?
N1 P1 N5 C7 51.9(10) . . . . ?
N1 P1 N5 Rb1 -43.0(4) . . . . ?
N1 P1 N6 C2 109.5(8) . . . . ?
N1 P1 N6 C3 -46.3(10) . . . . ?
N1 P1 N7 C11 -2.8(10) . . . . ?
N1 P1 N7 C13 -179.8(7) . . . . ?
N2 P2 N8 C15 -111.9(7) . . . . ?
N2 P2 N8 C21 34.8(9) . . . . ?
N2 P2 N9 C16 137.7(6) . . . . ?
N2 P2 N9 C17 -71.2(8) . . . . ?
N2 P2 N9 Rb1 33.8(4) . . . . ?
N2 P2 N10 C27 -2.4(9) . . . . ?
N2 P2 N10 C25 -173.2(7) . . . . ?
N3 P3 N11 C29 -115.0(7) . . . . ?
N3 P3 N11 C35 43.8(9) . . . . ?
N3 P3 N12 C30 94.5(7) . . . . ?
N3 P3 N12 C31 -42.5(10) . . . . ?
N3 P3 N13 C41 8.2(9) . . . . ?
N3 P3 N13 C39 -170.5(8) . . . . ?
N4 P4 N14 C48 -107.1(9) . . . . ?
N4 P4 N14 C49 43.5(9) . . . . ?
N4 P4 N15 C43 -44.0(9) . . . . ?
N4 P4 N15 C47 107.5(10) . . . . ?
N4 P4 N16 C54 6.7(10) . . . . ?
N4 P4 N16 C55 -173.2(8) . . . . ?
N5 P1 N1 Ce1 -74.4(15) . . . . ?
N5 P1 N1 Rb1 52.5(5) . . . . ?
N5 P1 N6 C2 -14.2(8) . . . . ?
N5 P1 N6 C3 -170.0(9) . . . . ?
N5 P1 N7 C11 129.5(8) . . . . ?
N5 P1 N7 C13 -47.6(8) . . . . ?
N5 C1 C2 N6 -25.2(11) . . . . ?
N5 C1 C2 Rb1 55.1(7) . . . . ?
N5 C7 C8 Rb1 22.2(8) . . . . ?
N6 P1 N1 Ce1 175.9(13) . . . . ?
N6 P1 N1 Rb1 -57.2(5) . . . . ?
N6 P1 N5 C1 -1.6(8) . . . . ?
N6 P1 N5 C7 177.8(9) . . . . ?
N6 P1 N5 Rb1 83.0(3) . . . . ?
N6 P1 N7 C11 -135.4(9) . . . . ?
N6 P1 N7 C13 47.5(8) . . . . ?
N6 C3 C6 Rb1 -5.3(11) . . . . ?
N7 P1 N1 Ce1 52.4(16) . . . . ?
N7 P1 N1 Rb1 179.3(3) . . . . ?
N7 P1 N5 C1 102.5(7) . . . . ?
N7 P1 N5 C7 -78.1(9) . . . . ?
N7 P1 N5 Rb1 -173.0(3) . . . . ?
N7 P1 N6 C2 -122.0(8) . . . . ?
N7 P1 N6 C3 82.2(9) . . . . ?
N8 P2 N2 Ce1 -66.5(16) . . . . ?
N8 P2 N2 Rb1 70.9(4) . . . . ?
N8 P2 N9 C16 12.3(7) . . . . ?
N8 P2 N9 C17 163.4(7) . . . . ?
N8 P2 N9 Rb1 -91.7(3) . . . . ?
N8 P2 N10 C27 131.1(7) . . . . ?
N8 P2 N10 C25 -39.7(8) . . . . ?
N8 C15 C16 N9 35.1(10) . . . . ?
N9 P2 N2 Ce1 -175.3(14) . . . . ?
N9 P2 N2 Rb1 -37.9(4) . . . . ?
N9 P2 N8 C15 10.0(7) . . . . ?
N9 P2 N8 C21 156.7(8) . . . . ?
N9 P2 N10 C27 -133.0(7) . . . . ?
N9 P2 N10 C25 56.2(8) . . . . ?
N10 P2 N2 Ce1 58.6(16) . . . . ?
N10 P2 N2 Rb1 -164.0(3) . . . . ?
N10 P2 N8 C15 118.3(7) . . . . ?
N10 P2 N8 C21 -95.0(8) . . . . ?
N10 P2 N9 C16 -92.7(7) . . . . ?
N10 P2 N9 C17 58.3(8) . . . . ?
N10 P2 N9 Rb1 163.3(3) . . . . ?
N11 P3 N12 C30 -32.9(7) . . . . ?
N11 P3 N12 C31 -169.9(8) . . . . ?
N11 P3 N13 C41 141.3(8) . . . . ?
N11 P3 N13 C39 -37.3(9) . . . . ?
N11 C29 C30 N12 -33.1(10) . . . . ?
N12 P3 N11 C29 12.5(7) . . . . ?
N12 P3 N11 C35 171.3(8) . . . . ?
N12 P3 N13 C41 -124.8(8) . . . . ?
N12 P3 N13 C39 56.5(9) . . . . ?
N13 P3 N11 C29 116.6(7) . . . . ?
N13 P3 N11 C35 -84.6(8) . . . . ?
N13 P3 N12 C30 -137.4(7) . . . . ?
N13 P3 N12 C31 85.7(8) . . . . ?
N14 P4 N15 C43 -171.9(8) . . . . ?
N14 P4 N15 C47 -20.5(10) . . . . ?
N14 P4 N16 C54 139.3(9) . . . . ?
N14 P4 N16 C55 -40.5(9) . . . . ?
N15 P4 N14 C48 20.4(9) . . . . ?
N15 P4 N14 C49 171.1(8) . . . . ?
N15 P4 N16 C54 -126.1(9) . . . . ?
N15 P4 N16 C55 54.1(9) . . . . ?
N15 C47 C48 N14 -0.1(18) . . . . ?
N16 P4 N14 C48 125.7(9) . . . . ?
N16 P4 N14 C49 -83.7(8) . . . . ?
N16 P4 N15 C43 83.8(8) . . . . ?
N16 P4 N15 C47 -124.7(9) . . . . ?
C1 N5 C7 C8 77.4(11) . . . . ?
C1 N5 C7 C9 -42.2(12) . . . . ?
C1 N5 C7 C10 -161.8(8) . . . . ?
C2 N6 C3 C4 166.5(10) . . . . ?
C2 N6 C3 C5 49.8(14) . . . . ?
C2 N6 C3 C6 -76.2(13) . . . . ?
C3 N6 C2 C1 -177.2(8) . . . . ?
C3 N6 C2 Rb1 97.5(8) . . . . ?
C4 C3 C6 Rb1 113.4(8) . . . . ?
C5 C3 C6 Rb1 -131.2(9) . . . . ?
C7 N5 C1 C2 -163.7(9) . . . . ?
C9 C7 C8 Rb1 142.2(7) . . . . ?
C10 C7 C8 Rb1 -101.1(7) . . . . ?
C11 N7 C13 C14 -55.8(12) . . . . ?
C13 N7 C11 C12 -53.6(12) . . . . ?
C15 N8 C21 C22 -176.5(8) . . . . ?
C15 N8 C21 C23 60.7(10) . . . . ?
C15 N8 C21 C24 -58.7(11) . . . . ?
C16 N9 C17 C18 -179.9(8) . . . . ?
C16 N9 C17 C19 59.2(11) . . . . ?
C16 N9 C17 C20 -59.2(11) . . . . ?
C17 N9 C16 C15 176.3(8) . . . . ?
C21 N8 C15 C16 -177.3(7) . . . . ?
C27 N10 C25 C26 -61.6(11) . . . . ?
C25 N10 C27 C28 -53.4(11) . . . . ?
C29 N11 C35 C36 -164.7(8) . . . . ?
C29 N11 C35 C37 74.9(10) . . . . ?
C29 N11 C35 C38 -46.3(11) . . . . ?
C30 N12 C31 C32 -178.7(8) . . . . ?
C30 N12 C31 C33 63.3(12) . . . . ?
C30 N12 C31 C34 -57.6(12) . . . . ?
C31 N12 C30 C29 -176.9(8) . . . . ?
C35 N11 C29 C30 -150.2(8) . . . . ?
C41 N13 C39 C40 59.6(13) . . . . ?
C39 N13 C41 C42 61.1(12) . . . . ?
C43 N15 C47 C48 168.4(11) . . . . ?
C47 N15 C43 C44 171.0(11) . . . . ?
C47 N15 C43 C45 53.1(14) . . . . ?
C47 N15 C43 C46 -67.0(14) . . . . ?
C48 N14 C49 C50 67.7(12) . . . . ?
C48 N14 C49 C51 -171.4(10) . . . . ?
C48 N14 C49 C52 -52.7(12) . . . . ?
C49 N14 C48 C47 -167.4(11) . . . . ?
C54 N16 C55 C56 49.8(14) . . . . ?
C55 N16 C54 C53 56.2(13) . . . . ?
Rb1 P1 N1 Ce1 -126.9(15) . . . . ?
Rb1 P1 N5 C1 -84.6(7) . . . . ?
Rb1 P1 N5 C7 94.8(8) . . . . ?
Rb1 P1 N6 C2 64.1(7) . . . . ?
Rb1 P1 N6 C3 -91.7(8) . . . . ?
Rb1 P2 N2 Ce1 -137.4(17) . . . . ?
Rb1 P2 N8 C15 -58.9(6) . . . . ?
Rb1 P2 N8 C21 87.7(7) . . . . ?
Rb1 P2 N9 C16 103.9(6) . . . . ?
Rb1 P2 N9 C17 -105.0(7) . . . . ?
Rb1 P2 N10 C27 -58.9(14) . . . . ?
Rb1 P2 N10 C25 130.3(9) . . . . ?
Rb1 N5 C1 C2 -57.1(7) . . . . ?
Rb1 N5 C7 C8 -22.6(8) . . . . ?
Rb1 N5 C7 C9 -142.2(7) . . . . ?
Rb1 N5 C7 C10 98.2(7) . . . . ?
Rb1 N9 C16 C15 57.3(7) . . . . ?
Rb1 N9 C17 C18 -61.5(9) . . . . ?
Rb1 N9 C17 C19 177.7(6) . . . . ?
Rb1 N9 C17 C20 59.3(8) . . . . ?
Rb1 O1SB C1SB C2SB 115.0(15) . . . . ?
Rb1 O1SB C3SB C4SB 121.4(17) . . . . ?
Rb1 O1SC C1SC C2SC 116.0(16) . . . . ?
Rb1 O1SC C3SC C4SC 118.0(15) . . . . ?
C1S O1S C3S C4S 176(4) . . . . ?
C3S O1S C1S C2S -179(6) . . . . ?
C1A O1 C1C C1D -155(2) . . . . ?
C1C O1 C1A C1B -135(3) . . . . ?
C1SE O1SE C3SE C4SE -159(3) . . . . ?
C3SE O1SE C1SE C2SE 161(3) . . . . ?
C1SB O1SB C3SB C4SB -52(2) . . . . ?
C3SB O1SB C1SB C2SB -71(2) . . . . ?
C1SC O1SC C3SC C4SC -52(2) . . . . ?
C3SC O1SC C1SC C2SC -72(2) . . . . ?

loop_
_twin_individual_id
_twin_individual_mass_fraction_refined
1 0.8877(16)
2 0.1123(16)
